data_4080569
loop_
_publ_author_name
'Miyazaki, Takamasa'
'Tanabe, Yoshiaki'
'Yuki, Masahiro'
'Miyake, Yoshihiro'
'Nishibayashi, Yoshiaki'

_publ_section_title
;
 Synthesis, Structure, and Reactivity of Group VI Metal Complexes Bearing
 Group IV Metallocenyldiphosphine Moieties and a
 Pentamethylcyclopentadienyl Ligand
;
_journal_issue 6
_journal_name_full Organometallics
_journal_page_first 2007
_journal_paper_doi 10.1021/om400088d
_journal_volume 32
_journal_year 2013
_chemical_formula_moiety 'C32 H52 Cl P2 W Zr'
_chemical_formula_sum 'C32 H52 Cl P2 W Zr'
_chemical_formula_weight 809.23
_space_group_IT_number 14
_symmetry_cell_setting monoclinic
_symmetry_Int_Tables_number 14
_symmetry_space_group_name_Hall '-P 2yn'
_symmetry_space_group_name_H-M 'P 1 21/n 1'
_atom_sites_solution_hydrogens geom
_atom_sites_solution_primary direct
_atom_sites_solution_secondary difmap
_cell_angle_alpha 90.0000
_cell_angle_beta 90.2967(7)
_cell_angle_gamma 90.0000
_cell_formula_units_Z 4
_cell_length_a 9.37363(17)
_cell_length_b 19.5702(4)
_cell_length_c 18.1036(4)
_cell_measurement_reflns_used 28820
_cell_measurement_temperature 198
_cell_measurement_theta_max 27.47
_cell_measurement_theta_min 3.01
_cell_volume 3320.95(12)
_computing_cell_refinement 'RAPID AUTO'
_computing_data_collection 'RAPID AUTO (Rigaku, ????)'
_computing_data_reduction 'RAPID AUTO'
_computing_molecular_graphics 'CrystalStructure 4.0'
_computing_publication_material 'CrystalStructure 4.0 (Rigaku, 2010)'
_computing_structure_refinement 'CRYSTALS (Carruthers, et al., 1999)'
_computing_structure_solution SIR97
_diffrn_ambient_temperature 198
_diffrn_detector_area_resol_mean 10.000
_diffrn_measured_fraction_theta_full 0.998
_diffrn_measured_fraction_theta_max 0.998
_diffrn_measurement_device_type 'Rigaku R-AXIS RAPID'
_diffrn_measurement_method \w
_diffrn_radiation_type 'Mo K\a'
_diffrn_radiation_wavelength 0.71075
_diffrn_reflns_av_R_equivalents 0.0248
_diffrn_reflns_limit_h_max 12
_diffrn_reflns_limit_h_min -12
_diffrn_reflns_limit_k_max 25
_diffrn_reflns_limit_k_min -25
_diffrn_reflns_limit_l_max 23
_diffrn_reflns_limit_l_min -23
_diffrn_reflns_number 31872
_diffrn_reflns_theta_full 27.47
_diffrn_reflns_theta_max 27.47
_diffrn_standards_number 0
_exptl_absorpt_coefficient_mu 3.975
_exptl_absorpt_correction_T_max 0.672
_exptl_absorpt_correction_T_min 0.540
_exptl_absorpt_correction_type multi-scan
_exptl_absorpt_process_details 'ABSCOR (Rigaku, 1995)'
_exptl_crystal_colour brown
_exptl_crystal_density_diffrn 1.618
_exptl_crystal_density_method 'not measured'
_exptl_crystal_description block
_exptl_crystal_F_000 1620.00
_exptl_crystal_size_max 0.100
_exptl_crystal_size_mid 0.100
_exptl_crystal_size_min 0.100
_refine_diff_density_max 0.896
_refine_diff_density_min -0.890
_refine_ls_extinction_method none
_refine_ls_goodness_of_fit_ref 1.000
_refine_ls_hydrogen_treatment constr
_refine_ls_number_parameters 386
_refine_ls_number_reflns 7601
_refine_ls_R_factor_gt 0.0214
_refine_ls_shift/su_max 0.000
_refine_ls_structure_factor_coef Fsqd
_refine_ls_weighting_details 'w = 1/[4.0300\s(Fo^2^)]/(4Fo^2^)'
_refine_ls_weighting_scheme calc
_refine_ls_wR_factor_ref 0.0433
_reflns_number_gt 6983
_reflns_number_total 7601
_reflns_threshold_expression F^2^>2.0\s(F^2^)
_cod_data_source_file om400088d_si_002.cif
_cod_data_source_block '_5c'
_cod_database_code 4080569

loop_
_symmetry_equiv_pos_site_id
_symmetry_equiv_pos_as_xyz
1 +X,+Y,+Z
2 1/2-X,1/2+Y,1/2-Z
3 -X,-Y,-Z
4 1/2+X,1/2-Y,1/2+Z

loop_
_atom_site_label
_atom_site_type_symbol
_atom_site_fract_x
_atom_site_fract_y
_atom_site_fract_z
_atom_site_U_iso_or_equiv
_atom_site_adp_type
_atom_site_occupancy
_atom_site_symmetry_multiplicity
_atom_site_calc_flag
_atom_site_refinement_flags
W1 W 0.371840(10) 0.2966 0.4466 0.02085(3) Uani 1.0 4 d .
Zr1 Zr 0.25627(2) 0.143950(10) 0.383210(10) 0.02283(6) Uani 1.0 4 d .
Cl1 Cl 0.13822(6) 0.25705(4) 0.40797(5) 0.0476(2) Uani 1.0 4 d .
P1 P 0.48899(6) 0.27197(3) 0.33060(3) 0.02459(16) Uani 1.0 4 d .
P2 P 0.48314(6) 0.20489(3) 0.51354(3) 0.02516(16) Uani 1.0 4 d .
C1 C 0.4120(3) 0.19623(13) 0.28860(13) 0.0317(7) Uani 1.0 4 d .
C2 C 0.2748(3) 0.19148(15) 0.25578(14) 0.0421(9) Uani 1.0 4 d .
C3 C 0.2419(3) 0.12224(16) 0.24541(14) 0.0472(9) Uani 1.0 4 d .
C4 C 0.3542(3) 0.08315(16) 0.27229(16) 0.0479(9) Uani 1.0 4 d .
C5 C 0.4594(3) 0.12799(14) 0.29966(15) 0.0405(8) Uani 1.0 4 d .
C6 C 0.3787(3) 0.12740(13) 0.50270(13) 0.0339(8) Uani 1.0 4 d .
C7 C 0.2301(3) 0.12422(16) 0.51791(14) 0.0455(9) Uani 1.0 4 d .
C8 C 0.1741(4) 0.06454(17) 0.48562(16) 0.0571(11) Uani 1.0 4 d .
C9 C 0.2839(4) 0.03137(15) 0.44844(18) 0.0564(11) Uani 1.0 4 d .
C10 C 0.4112(4) 0.06969(14) 0.45903(15) 0.0459(9) Uani 1.0 4 d .
C11 C 0.4558(3) 0.33409(14) 0.25583(13) 0.0344(8) Uani 1.0 4 d .
C12 C 0.5104(3) 0.31617(15) 0.17928(14) 0.0453(9) Uani 1.0 4 d .
C13 C 0.6789(3) 0.25179(13) 0.31485(14) 0.0331(7) Uani 1.0 4 d .
C14 C 0.7841(3) 0.31116(15) 0.32692(17) 0.0442(9) Uani 1.0 4 d .
C15 C 0.6619(3) 0.17133(14) 0.49467(14) 0.0336(7) Uani 1.0 4 d .
C16 C 0.7803(3) 0.22277(15) 0.51141(16) 0.0442(9) Uani 1.0 4 d .
C17 C 0.4934(3) 0.20931(13) 0.61551(13) 0.0346(8) Uani 1.0 4 d .
C18 C 0.5575(3) 0.14696(15) 0.65526(14) 0.0445(9) Uani 1.0 4 d .
C19 C 0.4518(3) 0.41134(12) 0.44305(14) 0.0307(7) Uani 1.0 4 d .
C20 C 0.4822(3) 0.38337(12) 0.51387(13) 0.0300(7) Uani 1.0 4 d .
C21 C 0.3489(3) 0.36787(13) 0.54884(14) 0.0334(7) Uani 1.0 4 d .
C22 C 0.2385(3) 0.38426(13) 0.49732(15) 0.0355(8) Uani 1.0 4 d .
C23 C 0.3011(3) 0.41131(12) 0.43243(14) 0.0322(7) Uani 1.0 4 d .
C24 C 0.5590(3) 0.44941(14) 0.39744(15) 0.0425(9) Uani 1.0 4 d .
C25 C 0.6256(3) 0.38807(14) 0.55170(15) 0.0432(9) Uani 1.0 4 d .
C26 C 0.3235(4) 0.35711(16) 0.63011(15) 0.0531(10) Uani 1.0 4 d .
C27 C 0.0805(3) 0.38347(16) 0.51494(19) 0.0570(11) Uani 1.0 4 d .
C28 C 0.2189(3) 0.44110(15) 0.36758(16) 0.0504(10) Uani 1.0 4 d .
C29 C 0.0173(3) 0.11964(14) 0.35842(16) 0.0420(9) Uani 1.0 4 d .
C30 C -0.0350(3) 0.04797(13) 0.33447(15) 0.0374(8) Uani 1.0 4 d .
C31 C -0.1965(3) 0.04414(14) 0.32631(15) 0.0394(8) Uani 1.0 4 d .
C32 C -0.2545(3) -0.02194(15) 0.29632(17) 0.0480(9) Uani 1.0 4 d .
H1 H 0.2195 0.2301 0.2364 0.0505 Uiso 1.0 4 calc R
H2 H 0.1582 0.1043 0.2191 0.0566 Uiso 1.0 4 calc R
H3 H 0.3641 0.0335 0.2673 0.0577 Uiso 1.0 4 calc R
H4 H 0.5560 0.1148 0.3150 0.0490 Uiso 1.0 4 calc R
H5 H 0.1790 0.1544 0.5519 0.0546 Uiso 1.0 4 calc R
H6 H 0.0769 0.0471 0.4919 0.0687 Uiso 1.0 4 calc R
H7 H 0.2768 -0.0136 0.4248 0.0676 Uiso 1.0 4 calc R
H8 H 0.5075 0.0545 0.4460 0.0551 Uiso 1.0 4 calc R
H9 H 0.3564 0.3423 0.2435 0.0415 Uiso 1.0 4 calc R
H10 H 0.4998 0.3786 0.2618 0.0414 Uiso 1.0 4 calc R
H11 H 0.6128 0.3164 0.1803 0.0546 Uiso 1.0 4 calc R
H12 H 0.4770 0.2714 0.1661 0.0545 Uiso 1.0 4 calc R
H13 H 0.4770 0.3487 0.1435 0.0543 Uiso 1.0 4 calc R
H14 H 0.7224 0.2185 0.3476 0.0399 Uiso 1.0 4 calc R
H15 H 0.7061 0.2386 0.2652 0.0400 Uiso 1.0 4 calc R
H16 H 0.7773 0.3272 0.3769 0.0532 Uiso 1.0 4 calc R
H17 H 0.8797 0.2958 0.3177 0.0530 Uiso 1.0 4 calc R
H18 H 0.7608 0.3477 0.2935 0.0531 Uiso 1.0 4 calc R
H19 H 0.6941 0.1329 0.5242 0.0406 Uiso 1.0 4 calc R
H20 H 0.6832 0.1601 0.4437 0.0405 Uiso 1.0 4 calc R
H21 H 0.7794 0.2338 0.5631 0.0532 Uiso 1.0 4 calc R
H22 H 0.8714 0.2040 0.4986 0.0533 Uiso 1.0 4 calc R
H23 H 0.7635 0.2635 0.4831 0.0531 Uiso 1.0 4 calc R
H24 H 0.5533 0.2449 0.6364 0.0416 Uiso 1.0 4 calc R
H25 H 0.4034 0.2116 0.6416 0.0418 Uiso 1.0 4 calc R
H26 H 0.5075 0.1065 0.6399 0.0534 Uiso 1.0 4 calc R
H27 H 0.6561 0.1432 0.6419 0.0533 Uiso 1.0 4 calc R
H28 H 0.5501 0.1519 0.7079 0.0536 Uiso 1.0 4 calc R
H29 H 0.5143 0.4665 0.3533 0.0513 Uiso 1.0 4 calc R
H30 H 0.5965 0.4869 0.4256 0.0513 Uiso 1.0 4 calc R
H31 H 0.6354 0.4191 0.3844 0.0513 Uiso 1.0 4 calc R
H32 H 0.6393 0.3490 0.5830 0.0519 Uiso 1.0 4 calc R
H33 H 0.6993 0.3893 0.5151 0.0521 Uiso 1.0 4 calc R
H34 H 0.6295 0.4290 0.5809 0.0520 Uiso 1.0 4 calc R
H35 H 0.2589 0.3196 0.6368 0.0640 Uiso 1.0 4 calc R
H36 H 0.4126 0.3470 0.6541 0.0639 Uiso 1.0 4 calc R
H37 H 0.2833 0.3977 0.6513 0.0640 Uiso 1.0 4 calc R
H38 H 0.0272 0.3890 0.4699 0.0687 Uiso 1.0 4 calc R
H39 H 0.0556 0.3408 0.5376 0.0686 Uiso 1.0 4 calc R
H40 H 0.0585 0.4203 0.5480 0.0685 Uiso 1.0 4 calc R
H41 H 0.1674 0.4054 0.3426 0.0603 Uiso 1.0 4 calc R
H42 H 0.1529 0.4748 0.3853 0.0606 Uiso 1.0 4 calc R
H43 H 0.2843 0.4621 0.3338 0.0605 Uiso 1.0 4 calc R
H44 H -0.0618 0.1189 0.3927 0.0510 Uiso 1.0 4 calc R
H45 H -0.0410 0.1364 0.3179 0.0510 Uiso 1.0 4 calc R
H46 H 0.0083 0.0362 0.2876 0.0448 Uiso 1.0 4 calc R
H47 H -0.0057 0.0152 0.3718 0.0448 Uiso 1.0 4 calc R
H48 H -0.2389 0.0517 0.3744 0.0475 Uiso 1.0 4 calc R
H49 H -0.2259 0.0801 0.2927 0.0472 Uiso 1.0 4 calc R
H50 H -0.3490 -0.0154 0.2769 0.0580 Uiso 1.0 4 calc R
H51 H -0.1930 -0.0379 0.2577 0.0581 Uiso 1.0 4 calc R
H52 H -0.2571 -0.0551 0.3354 0.0581 Uiso 1.0 4 calc R

loop_
_atom_site_aniso_label
_atom_site_aniso_U_11
_atom_site_aniso_U_22
_atom_site_aniso_U_33
_atom_site_aniso_U_12
_atom_site_aniso_U_13
_atom_site_aniso_U_23
W1 0.02329(5) 0.01981(5) 0.01946(5) 0.00026(4) -0.00025(4) -0.00124(4)
Zr1 0.02305(11) 0.02187(12) 0.02353(12) -0.00044(9) -0.00337(9) -0.00148(9)
Cl1 0.0238(3) 0.0342(4) 0.0847(6) 0.0034(3) -0.0068(4) -0.0221(4)
P1 0.0262(3) 0.0274(4) 0.0202(3) -0.0017(3) 0.0000(3) 0.0000(3)
P2 0.0293(3) 0.0262(4) 0.0199(3) -0.0009(3) -0.0037(3) 0.0014(3)
C1 0.0349(13) 0.0398(17) 0.0207(13) -0.0051(12) 0.0044(11) -0.0039(12)
C2 0.0546(17) 0.0476(19) 0.0241(14) -0.0157(14) -0.0136(13) 0.0071(13)
C3 0.0604(19) 0.059(2) 0.0223(14) -0.0254(16) -0.0078(13) -0.0083(14)
C4 0.0604(18) 0.0407(19) 0.0428(18) -0.0085(15) 0.0140(15) -0.0190(14)
C5 0.0397(15) 0.0373(17) 0.0448(17) 0.0014(13) 0.0110(13) -0.0138(14)
C6 0.0489(16) 0.0280(15) 0.0248(14) -0.0041(12) -0.0115(12) 0.0069(11)
C7 0.0585(18) 0.054(2) 0.0234(14) -0.0277(16) 0.0024(13) 0.0031(13)
C8 0.077(3) 0.057(3) 0.0375(18) -0.0395(19) -0.0102(16) 0.0165(16)
C9 0.090(3) 0.0227(16) 0.056(3) -0.0122(17) -0.0350(19) 0.0100(14)
C10 0.0619(18) 0.0271(16) 0.0485(19) 0.0081(14) -0.0295(15) 0.0022(13)
C11 0.0355(13) 0.0415(17) 0.0264(14) -0.0066(12) -0.0047(11) 0.0101(12)
C12 0.0519(17) 0.059(2) 0.0249(15) -0.0098(15) -0.0008(13) 0.0079(14)
C13 0.0280(12) 0.0412(17) 0.0301(14) 0.0047(11) 0.0061(11) 0.0027(12)
C14 0.0270(13) 0.0509(19) 0.055(2) -0.0022(13) -0.0029(13) 0.0119(15)
C15 0.0338(13) 0.0378(16) 0.0292(14) 0.0098(12) -0.0011(11) 0.0048(12)
C16 0.0343(14) 0.057(2) 0.0413(17) 0.0040(14) -0.0021(13) 0.0027(15)
C17 0.0381(14) 0.0453(17) 0.0205(13) -0.0068(12) -0.0023(11) 0.0005(12)
C18 0.0520(17) 0.055(2) 0.0269(15) -0.0073(15) -0.0087(13) 0.0124(14)
C19 0.0393(14) 0.0187(13) 0.0341(15) -0.0046(11) 0.0004(11) -0.0056(11)
C20 0.0385(14) 0.0221(13) 0.0294(14) -0.0029(11) -0.0028(11) -0.0067(11)
C21 0.0474(15) 0.0242(14) 0.0287(14) -0.0029(12) 0.0055(12) -0.0080(11)
C22 0.0369(14) 0.0247(14) 0.0449(17) 0.0032(11) 0.0080(12) -0.0100(12)
C23 0.0412(14) 0.0186(13) 0.0367(15) 0.0037(11) -0.0031(12) -0.0020(11)
C24 0.0534(17) 0.0299(16) 0.0444(18) -0.0115(13) 0.0044(14) 0.0002(13)
C25 0.0469(16) 0.0349(17) 0.0478(18) -0.0061(13) -0.0143(14) -0.0093(13)
C26 0.078(3) 0.044(2) 0.0376(18) -0.0060(16) 0.0169(16) -0.0116(15)
C27 0.0422(16) 0.046(2) 0.083(3) 0.0043(14) 0.0153(16) -0.0220(18)
C28 0.0614(19) 0.0330(17) 0.057(2) 0.0137(15) -0.0205(16) 0.0015(15)
C29 0.0214(12) 0.0402(17) 0.064(2) -0.0027(12) -0.0050(13) -0.0160(15)
C30 0.0280(13) 0.0336(16) 0.0506(18) -0.0007(11) 0.0002(12) -0.0107(13)
C31 0.0302(13) 0.0413(17) 0.0467(17) -0.0053(12) 0.0028(12) -0.0099(14)
C32 0.0379(15) 0.0458(19) 0.060(2) -0.0106(14) 0.0024(14) -0.0094(16)

loop_
_atom_type_symbol
_atom_type_description
_atom_type_scat_dispersion_real
_atom_type_scat_dispersion_imag
_atom_type_scat_source
C C 0.0033 0.0016
;
International Tables for Crystallography
(1992, Vol. C, Tables 4.2.6.8 and 6.1.1.4)
;
H H 0.0000 0.0000
;
International Tables for Crystallography
(1992, Vol. C, Table 6.1.1.4)
;
P P 0.1023 0.0942
;
International Tables for Crystallography
(1992, Vol. C, Tables 4.2.6.8 and 6.1.1.4)
;
Cl Cl 0.1484 0.1585
;
International Tables for Crystallography
(1992, Vol. C, Tables 4.2.6.8 and 6.1.1.4)
;
Zr Zr -2.9673 0.5597
;
International Tables for Crystallography
(1992, Vol. C, Tables 4.2.6.8 and 6.1.1.4)
;
W W -0.8490 6.8722
;
International Tables for Crystallography
(1992, Vol. C, Tables 4.2.6.8 and 6.1.1.4)
;

loop_
_geom_angle_atom_site_label_1
_geom_angle_atom_site_label_2
_geom_angle_atom_site_label_3
_geom_angle
_geom_angle_publ_flag
Zr1 W1 Cl1 48.032(19) yes
Zr1 W1 P1 71.070(14) yes
Zr1 W1 P2 69.396(14) yes
Zr1 W1 C19 158.53(7) yes
Zr1 W1 C20 164.51(6) yes
Zr1 W1 C21 140.30(7) yes
Zr1 W1 C22 128.13(7) yes
Zr1 W1 C23 135.79(7) yes
Cl1 W1 P1 95.70(3) yes
Cl1 W1 P2 107.26(3) yes
Cl1 W1 C19 125.51(7) yes
Cl1 W1 C20 141.48(6) yes
Cl1 W1 C21 109.51(7) yes
Cl1 W1 C22 82.07(7) yes
Cl1 W1 C23 91.11(7) yes
P1 W1 P2 95.228(19) yes
P1 W1 C19 91.15(7) yes
P1 W1 C20 113.33(6) yes
P1 W1 C21 148.43(7) yes
P1 W1 C22 137.65(7) yes
P1 W1 C23 102.94(7) yes
P2 W1 C19 125.85(7) yes
P2 W1 C20 95.18(6) yes
P2 W1 C21 95.06(7) yes
P2 W1 C22 126.00(7) yes
P2 W1 C23 152.76(7) yes
C19 W1 C20 35.22(9) yes
C19 W1 C21 58.94(9) yes
C19 W1 C22 58.65(9) yes
C19 W1 C23 35.12(9) yes
C20 W1 C21 35.92(9) yes
C20 W1 C22 59.45(9) yes
C20 W1 C23 59.07(9) yes
C21 W1 C22 35.78(9) yes
C21 W1 C23 59.22(9) yes
C22 W1 C23 35.35(9) yes
W1 Zr1 Cl1 45.714(15) yes
W1 Zr1 C1 71.36(6) yes
W1 Zr1 C2 87.75(7) yes
W1 Zr1 C3 119.89(7) yes
W1 Zr1 C4 124.95(7) yes
W1 Zr1 C5 94.21(7) yes
W1 Zr1 C6 70.78(6) yes
W1 Zr1 C7 80.62(8) yes
W1 Zr1 C8 113.01(8) yes
W1 Zr1 C9 125.73(8) yes
W1 Zr1 C10 98.35(7) yes
W1 Zr1 C29 123.52(7) yes
Cl1 Zr1 C1 91.21(7) yes
Cl1 Zr1 C2 82.50(7) yes
Cl1 Zr1 C3 107.56(8) yes
Cl1 Zr1 C4 136.22(8) yes
Cl1 Zr1 C5 124.35(7) yes
Cl1 Zr1 C6 99.35(7) yes
Cl1 Zr1 C7 85.18(8) yes
Cl1 Zr1 C8 105.83(8) yes
Cl1 Zr1 C9 137.06(8) yes
Cl1 Zr1 C10 132.64(7) yes
Cl1 Zr1 C29 77.92(7) yes
C1 Zr1 C2 33.12(9) yes
C1 Zr1 C3 54.34(9) yes
C1 Zr1 C4 54.83(9) yes
C1 Zr1 C5 33.48(9) yes
C1 Zr1 C6 112.82(8) yes
C1 Zr1 C7 143.62(9) yes
C1 Zr1 C8 159.83(10) yes
C1 Zr1 C9 128.87(10) yes
C1 Zr1 C10 106.31(9) yes
C1 Zr1 C29 121.34(9) yes
C2 Zr1 C3 32.37(10) yes
C2 Zr1 C4 53.83(10) yes
C2 Zr1 C5 54.58(10) yes
C2 Zr1 C6 145.73(9) yes
C2 Zr1 C7 166.98(10) yes
C2 Zr1 C8 157.74(10) yes
C2 Zr1 C9 138.96(10) yes
C2 Zr1 C10 133.70(10) yes
C2 Zr1 C29 88.25(10) yes
C3 Zr1 C4 31.92(10) yes
C3 Zr1 C5 53.87(9) yes
C3 Zr1 C6 149.81(9) yes
C3 Zr1 C7 159.41(10) yes
C3 Zr1 C8 126.94(10) yes
C3 Zr1 C9 108.70(11) yes
C3 Zr1 C10 118.52(10) yes
C3 Zr1 C29 74.33(10) yes
C4 Zr1 C5 32.91(10) yes
C4 Zr1 C6 117.97(9) yes
C4 Zr1 C7 138.60(10) yes
C4 Zr1 C8 114.00(11) yes
C4 Zr1 C9 85.59(11) yes
C4 Zr1 C10 87.10(10) yes
C4 Zr1 C29 95.97(10) yes
C5 Zr1 C6 99.48(9) yes
C5 Zr1 C7 131.74(9) yes
C5 Zr1 C8 127.57(10) yes
C5 Zr1 C9 95.71(10) yes
C5 Zr1 C10 79.16(10) yes
C5 Zr1 C29 127.03(10) yes
C6 Zr1 C7 33.43(9) yes
C6 Zr1 C8 54.61(10) yes
C6 Zr1 C9 54.96(10) yes
C6 Zr1 C10 33.29(9) yes
C6 Zr1 C29 125.78(10) yes
C7 Zr1 C8 32.48(10) yes
C7 Zr1 C9 54.01(11) yes
C7 Zr1 C10 54.74(10) yes
C7 Zr1 C29 93.29(10) yes
C8 Zr1 C9 31.99(11) yes
C8 Zr1 C10 54.09(11) yes
C8 Zr1 C29 73.82(11) yes
C9 Zr1 C10 33.16(11) yes
C9 Zr1 C29 90.47(11) yes
C10 Zr1 C29 123.31(10) yes
W1 Cl1 Zr1 86.25(2) yes
W1 P1 C1 110.15(8) yes
W1 P1 C11 115.43(9) yes
W1 P1 C13 128.15(9) yes
C1 P1 C11 99.54(12) yes
C1 P1 C13 98.19(12) yes
C11 P1 C13 100.76(11) yes
W1 P2 C6 109.71(9) yes
W1 P2 C15 124.67(9) yes
W1 P2 C17 119.27(9) yes
C6 P2 C15 99.99(12) yes
C6 P2 C17 99.92(12) yes
C15 P2 C17 99.19(12) yes
Zr1 C1 P1 106.40(11) yes
Zr1 C1 C2 74.11(15) yes
Zr1 C1 C5 72.52(15) yes
P1 C1 C2 126.0(2) yes
P1 C1 C5 125.81(19) yes
C2 C1 C5 106.3(3) yes
Zr1 C2 C1 72.78(15) yes
Zr1 C2 C3 75.35(16) yes
C1 C2 C3 108.6(3) yes
Zr1 C3 C2 72.27(15) yes
Zr1 C3 C4 73.18(16) yes
C2 C3 C4 108.7(3) yes
Zr1 C4 C3 74.90(17) yes
Zr1 C4 C5 71.45(16) yes
C3 C4 C5 108.0(3) yes
Zr1 C5 C1 74.00(15) yes
Zr1 C5 C4 75.64(16) yes
C1 C5 C4 108.5(3) yes
Zr1 C6 P2 103.50(11) yes
Zr1 C6 C7 73.96(15) yes
Zr1 C6 C10 73.42(15) yes
P2 C6 C7 122.9(2) yes
P2 C6 C10 127.6(2) yes
C7 C6 C10 106.7(3) yes
Zr1 C7 C6 72.61(14) yes
Zr1 C7 C8 76.08(17) yes
C6 C7 C8 108.6(3) yes
Zr1 C8 C7 71.44(17) yes
Zr1 C8 C9 72.85(18) yes
C7 C8 C9 108.3(3) yes
Zr1 C9 C8 75.16(19) yes
Zr1 C9 C10 71.65(17) yes
C8 C9 C10 108.1(3) yes
Zr1 C10 C6 73.29(16) yes
Zr1 C10 C9 75.20(18) yes
C6 C10 C9 108.3(3) yes
P1 C11 C12 117.42(19) yes
P1 C13 C14 115.72(18) yes
P2 C15 C16 112.99(19) yes
P2 C17 C18 116.63(18) yes
W1 C19 C20 70.88(14) yes
W1 C19 C23 71.92(14) yes
W1 C19 C24 134.27(18) yes
C20 C19 C23 108.4(3) yes
C20 C19 C24 123.7(3) yes
C23 C19 C24 126.3(3) yes
W1 C20 C19 73.90(14) yes
W1 C20 C21 72.02(14) yes
W1 C20 C25 132.41(17) yes
C19 C20 C21 107.9(2) yes
C19 C20 C25 124.1(3) yes
C21 C20 C25 126.0(3) yes
W1 C21 C20 72.07(14) yes
W1 C21 C22 71.61(15) yes
W1 C21 C26 135.10(19) yes
C20 C21 C22 107.1(3) yes
C20 C21 C26 127.1(3) yes
C22 C21 C26 123.5(3) yes
W1 C22 C21 72.61(15) yes
W1 C22 C23 73.84(15) yes
W1 C22 C27 127.28(19) yes
C21 C22 C23 108.9(3) yes
C21 C22 C27 124.5(3) yes
C23 C22 C27 125.9(3) yes
W1 C23 C19 72.97(14) yes
W1 C23 C22 70.82(14) yes
W1 C23 C28 126.32(18) yes
C19 C23 C22 107.6(3) yes
C19 C23 C28 127.1(3) yes
C22 C23 C28 125.0(3) yes
Zr1 C29 C30 122.79(17) yes
C29 C30 C31 112.7(2) yes
C30 C31 C32 115.8(3) yes
Zr1 C2 H1 125.455 no
C1 C2 H1 125.247 no
C3 C2 H1 125.507 no
Zr1 C3 H2 125.251 no
C2 C3 H2 125.840 no
C4 C3 H2 125.240 no
Zr1 C4 H3 125.337 no
C3 C4 H3 125.915 no
C5 C4 H3 125.664 no
Zr1 C5 H4 125.240 no
C1 C5 H4 125.072 no
C4 C5 H4 125.485 no
Zr1 C7 H5 125.068 no
C6 C7 H5 125.261 no
C8 C7 H5 125.422 no
Zr1 C8 H6 125.618 no
C7 C8 H6 125.846 no
C9 C8 H6 125.684 no
Zr1 C9 H7 125.114 no
C8 C9 H7 125.458 no
C10 C9 H7 125.996 no
Zr1 C10 H8 125.795 no
C6 C10 H8 125.303 no
C9 C10 H8 125.544 no
P1 C11 H9 115.829 no
P1 C11 H10 116.113 no
C12 C11 H9 98.919 no
C12 C11 H10 99.455 no
H9 C11 H10 106.560 no
C11 C12 H11 108.773 no
C11 C12 H12 109.101 no
C11 C12 H13 110.615 no
H11 C12 H12 109.450 no
H11 C12 H13 109.441 no
H12 C12 H13 109.441 no
P1 C13 H14 116.835 no
P1 C13 H15 117.234 no
C14 C13 H14 98.880 no
C14 C13 H15 99.251 no
H14 C13 H15 106.051 no
C13 C14 H16 109.603 no
C13 C14 H17 109.692 no
C13 C14 H18 109.206 no
H16 C14 H17 109.438 no
H16 C14 H18 109.441 no
H17 C14 H18 109.447 no
P2 C15 H19 117.198 no
P2 C15 H20 116.854 no
C16 C15 H19 100.302 no
C16 C15 H20 100.681 no
H19 C15 H20 106.377 no
C15 C16 H21 109.356 no
C15 C16 H22 110.240 no
C15 C16 H23 108.900 no
H21 C16 H22 109.443 no
H21 C16 H23 109.442 no
H22 C16 H23 109.444 no
P2 C17 H24 116.720 no
P2 C17 H25 116.523 no
C18 C17 H24 99.382 no
C18 C17 H25 98.494 no
H24 C17 H25 106.310 no
C17 C18 H26 109.227 no
C17 C18 H27 108.483 no
C17 C18 H28 110.783 no
H26 C18 H27 109.441 no
H26 C18 H28 109.445 no
H27 C18 H28 109.439 no
C19 C24 H29 109.850 no
C19 C24 H30 109.326 no
C19 C24 H31 109.325 no
H29 C24 H30 109.439 no
H29 C24 H31 109.445 no
H30 C24 H31 109.442 no
C20 C25 H32 109.675 no
C20 C25 H33 109.372 no
C20 C25 H34 109.458 no
H32 C25 H33 109.440 no
H32 C25 H34 109.440 no
H33 C25 H34 109.443 no
C21 C26 H35 109.501 no
C21 C26 H36 109.232 no
C21 C26 H37 109.774 no
H35 C26 H36 109.437 no
H35 C26 H37 109.442 no
H36 C26 H37 109.442 no
C22 C27 H38 108.972 no
C22 C27 H39 109.804 no
C22 C27 H40 109.721 no
H38 C27 H39 109.444 no
H38 C27 H40 109.442 no
H39 C27 H40 109.443 no
C23 C28 H41 109.669 no
C23 C28 H42 109.338 no
C23 C28 H43 109.492 no
H41 C28 H42 109.439 no
H41 C28 H43 109.445 no
H42 C28 H43 109.444 no
Zr1 C29 H44 128.105 no
Zr1 C29 H45 127.877 no
C30 C29 H44 85.661 no
C30 C29 H45 85.243 no
H44 C29 H45 93.411 no
C29 C30 H46 109.083 no
C29 C30 H47 108.482 no
C31 C30 H46 108.848 no
C31 C30 H47 108.219 no
H46 C30 H47 109.511 no
C30 C31 H48 108.528 no
C30 C31 H49 107.754 no
C32 C31 H48 107.865 no
C32 C31 H49 107.302 no
H48 C31 H49 109.498 no
C31 C32 H50 110.433 no
C31 C32 H51 109.045 no
C31 C32 H52 109.018 no
H50 C32 H51 109.443 no
H50 C32 H52 109.441 no
H51 C32 H52 109.443 no

loop_
_geom_bond_atom_site_label_1
_geom_bond_atom_site_label_2
_geom_bond_distance
_geom_bond_publ_flag
W1 Zr1 3.3765(2) yes
W1 Cl1 2.4223(7) yes
W1 P1 2.4232(6) yes
W1 P2 2.4009(6) yes
W1 C19 2.368(3) yes
W1 C20 2.329(3) yes
W1 C21 2.329(3) yes
W1 C22 2.315(3) yes
W1 C23 2.355(3) yes
Zr1 Cl1 2.5159(8) yes
Zr1 C1 2.477(3) yes
Zr1 C2 2.494(3) yes
Zr1 C3 2.534(3) yes
Zr1 C4 2.512(3) yes
Zr1 C5 2.458(3) yes
Zr1 C6 2.465(3) yes
Zr1 C7 2.482(3) yes
Zr1 C8 2.542(4) yes
Zr1 C9 2.512(3) yes
Zr1 C10 2.467(3) yes
Zr1 C29 2.331(3) yes
P1 C1 1.814(3) yes
P1 C11 1.845(3) yes
P1 C13 1.847(3) yes
P2 C6 1.815(3) yes
P2 C15 1.833(3) yes
P2 C17 1.850(3) yes
C1 C2 1.417(4) yes
C1 C5 1.421(4) yes
C2 C3 1.402(5) yes
C3 C4 1.387(5) yes
C4 C5 1.409(4) yes
C6 C7 1.423(4) yes
C6 C10 1.413(4) yes
C7 C8 1.406(5) yes
C8 C9 1.393(5) yes
C9 C10 1.421(5) yes
C11 C12 1.521(4) yes
C13 C14 1.539(4) yes
C15 C16 1.527(4) yes
C17 C18 1.537(4) yes
C19 C20 1.422(4) yes
C19 C23 1.425(4) yes
C19 C24 1.502(4) yes
C20 C21 1.436(4) yes
C20 C25 1.507(4) yes
C21 C22 1.426(4) yes
C21 C26 1.506(4) yes
C22 C23 1.418(4) yes
C22 C27 1.516(4) yes
C23 C28 1.517(4) yes
C29 C30 1.547(4) yes
C30 C31 1.522(4) yes
C31 C32 1.503(4) yes
C2 H1 0.980 no
C3 H2 0.980 no
C4 H3 0.980 no
C5 H4 0.980 no
C7 H5 0.980 no
C8 H6 0.980 no
C9 H7 0.980 no
C10 H8 0.980 no
C11 H9 0.970 no
C11 H10 0.970 no
C12 H11 0.960 no
C12 H12 0.960 no
C12 H13 0.960 no
C13 H14 0.970 no
C13 H15 0.970 no
C14 H16 0.960 no
C14 H17 0.960 no
C14 H18 0.960 no
C15 H19 0.970 no
C15 H20 0.970 no
C16 H21 0.960 no
C16 H22 0.960 no
C16 H23 0.960 no
C17 H24 0.970 no
C17 H25 0.970 no
C18 H26 0.960 no
C18 H27 0.960 no
C18 H28 0.960 no
C24 H29 0.960 no
C24 H30 0.960 no
C24 H31 0.960 no
C25 H32 0.960 no
C25 H33 0.960 no
C25 H34 0.960 no
C26 H35 0.960 no
C26 H36 0.960 no
C26 H37 0.960 no
C27 H38 0.960 no
C27 H39 0.960 no
C27 H40 0.960 no
C28 H41 0.960 no
C28 H42 0.960 no
C28 H43 0.960 no
C29 H44 0.970 no
C29 H45 0.970 no
C30 H46 0.970 no
C30 H47 0.970 no
C31 H48 0.970 no
C31 H49 0.970 no
C32 H50 0.960 no
C32 H51 0.960 no
C32 H52 0.960 no

loop_
_geom_contact_atom_site_label_1
_geom_contact_atom_site_label_2
_geom_contact_distance
_geom_contact_publ_flag
_geom_contact_site_symmetry_2
Cl1 C27 3.190(4) no .
C1 C12 3.209(4) no .
C2 C11 3.266(4) no .
C2 C12 3.575(4) no .
C3 C30 3.389(4) no .
C5 C13 3.189(4) no .
C6 C18 3.246(4) no .
C7 C17 3.456(4) no .
C8 C30 3.373(4) no .
C10 C15 3.143(4) no .
C11 C14 3.360(4) no .
C11 C24 3.546(4) no .
C12 C13 3.173(4) no .
C15 C18 3.109(4) no .
C16 C17 3.302(4) no .
C17 C21 3.592(4) no .
C17 C26 3.313(4) no .
C24 C25 3.100(4) no .
C24 C28 3.235(4) no .
C25 C26 3.231(4) no .
C26 C27 3.123(5) no .
C27 C28 3.179(5) no .
C10 C10 3.520(4) no 3_656
W1 H39 3.5069 no .
W1 H41 3.4226 no .
Zr1 H46 3.5782 no .
Zr1 H47 3.5240 no .
Cl1 H1 3.2461 no .
Cl1 H5 3.3108 no .
Cl1 H38 3.0029 no .
Cl1 H39 2.9679 no .
Cl1 H41 3.1482 no .
Cl1 H44 3.3005 no .
Cl1 H45 3.3218 no .
P1 H1 3.1498 no .
P1 H4 3.1516 no .
P1 H11 3.0878 no .
P1 H12 2.9805 no .
P1 H16 3.0250 no .
P1 H18 3.0255 no .
P1 H20 3.5026 no .
P1 H31 3.3331 no .
P2 H5 3.0998 no .
P2 H8 3.1950 no .
P2 H21 2.9685 no .
P2 H23 2.9219 no .
P2 H26 2.9971 no .
P2 H27 3.0731 no .
P2 H32 3.4153 no .
C1 H2 3.2317 no .
C1 H3 3.2385 no .
C1 H9 3.0166 no .
C1 H11 3.5988 no .
C1 H12 2.7337 no .
C1 H14 3.1247 no .
C1 H15 2.9122 no .
C2 H3 3.2092 no .
C2 H4 3.2123 no .
C2 H9 3.0567 no .
C2 H12 2.9517 no .
C2 H45 3.3499 no .
C3 H4 3.2002 no .
C3 H45 2.9767 no .
C3 H46 2.8684 no .
C4 H1 3.2053 no .
C4 H7 3.4285 no .
C4 H8 3.4963 no .
C4 H46 3.3825 no .
C5 H1 3.2149 no .
C5 H2 3.2048 no .
C5 H8 3.0459 no .
C5 H14 3.1528 no .
C5 H15 3.2309 no .
C5 H20 3.3972 no .
C6 H6 3.2407 no .
C6 H7 3.2401 no .
C6 H19 2.9814 no .
C6 H20 3.1191 no .
C6 H25 3.0137 no .
C6 H26 2.7859 no .
C7 H7 3.2111 no .
C7 H8 3.2173 no .
C7 H25 3.2461 no .
C7 H26 3.4205 no .
C7 H44 3.5454 no .
C8 H8 3.2152 no .
C8 H44 2.9693 no .
C8 H47 2.8263 no .
C9 H3 3.3682 no .
C9 H5 3.2085 no .
C9 H47 3.0588 no .
C10 H3 3.5674 no .
C10 H4 3.0762 no .
C10 H5 3.2175 no .
C10 H6 3.2224 no .
C10 H19 3.1494 no .
C10 H20 3.1170 no .
C10 H26 3.4676 no .
C11 H1 3.0279 no .
C11 H15 3.0030 no .
C11 H18 2.9479 no .
C11 H29 3.1810 no .
C11 H31 3.3134 no .
C11 H41 3.4307 no .
C11 H43 3.2982 no .
C12 H1 3.3721 no .
C12 H15 2.8388 no .
C12 H18 3.1811 no .
C13 H4 2.9172 no .
C13 H10 3.1440 no .
C13 H11 2.8100 no .
C13 H12 3.3064 no .
C13 H20 2.9440 no .
C13 H23 3.1513 no .
C13 H31 3.5325 no .
C14 H10 3.1940 no .
C14 H11 3.0963 no .
C14 H23 2.9844 no .
C14 H31 2.7393 no .
C15 H4 3.5717 no .
C15 H8 2.8431 no .
C15 H14 2.8767 no .
C15 H24 3.1174 no .
C15 H26 3.2638 no .
C15 H27 2.7216 no .
C16 H14 3.0130 no .
C16 H16 3.1800 no .
C16 H24 3.1436 no .
C16 H27 3.0632 no .
C16 H32 3.0905 no .
C16 H33 3.3473 no .
C17 H5 3.3365 no .
C17 H19 2.9227 no .
C17 H21 2.8886 no .
C17 H32 3.1146 no .
C17 H35 3.1064 no .
C17 H36 2.8856 no .
C18 H19 2.7163 no .
C18 H21 3.1675 no .
C19 H10 3.3752 no .
C19 H32 3.3097 no .
C19 H33 2.6909 no .
C19 H34 3.0136 no .
C19 H41 3.2206 no .
C19 H42 3.2332 no .
C19 H43 2.7070 no .
C20 H23 3.5750 no .
C20 H24 3.5630 no .
C20 H29 3.3456 no .
C20 H30 2.7972 no .
C20 H31 2.8425 no .
C20 H35 3.3083 no .
C20 H36 2.7198 no .
C20 H37 3.1291 no .
C21 H24 3.4562 no .
C21 H25 3.5247 no .
C21 H32 2.8125 no .
C21 H33 3.3699 no .
C21 H34 2.9441 no .
C21 H38 3.3561 no .
C21 H39 2.8068 no .
C21 H40 2.9096 no .
C22 H35 2.8305 no .
C22 H36 3.3475 no .
C22 H37 2.8285 no .
C22 H41 2.9049 no .
C22 H42 2.8071 no .
C22 H43 3.3582 no .
C23 H29 2.6914 no .
C23 H30 3.1427 no .
C23 H31 3.2603 no .
C23 H38 2.6946 no .
C23 H39 3.2966 no .
C23 H40 3.1035 no .
C24 H10 2.8708 no .
C24 H16 3.1698 no .
C24 H18 3.3341 no .
C24 H33 2.7610 no .
C24 H34 3.4071 no .
C24 H43 2.8263 no .
C25 H21 3.3528 no .
C25 H23 3.0294 no .
C25 H24 3.2669 no .
C25 H30 3.0035 no .
C25 H31 3.0911 no .
C25 H36 2.8474 no .
C26 H24 3.0782 no .
C26 H25 2.9516 no .
C26 H32 3.0886 no .
C26 H34 3.3202 no .
C26 H39 3.0286 no .
C26 H40 3.1418 no .
C27 H35 3.0312 no .
C27 H37 3.1196 no .
C27 H41 3.2567 no .
C27 H42 3.0302 no .
C28 H9 3.2375 no .
C28 H10 3.4850 no .
C28 H29 2.8266 no .
C28 H38 2.7818 no .
C29 H2 2.8690 no .
C29 H6 2.8548 no .
C29 H48 2.7613 no .
C29 H49 2.6801 no .
C30 H2 2.9829 no .
C30 H6 3.0315 no .
C30 H7 3.5516 no .
C30 H50 3.3552 no .
C30 H51 2.6326 no .
C30 H52 2.8989 no .
C31 H44 2.2726 no .
C31 H45 2.3252 no .
C32 H46 2.7184 no .
C32 H47 2.7925 no .
H1 H2 2.5454 no .
H1 H9 2.5463 no .
H1 H12 2.8522 no .
H1 H45 3.3969 no .
H2 H3 2.5277 no .
H2 H45 2.6665 no .
H2 H46 2.3040 no .
H3 H4 2.5491 no .
H3 H7 3.1104 no .
H3 H8 3.5210 no .
H3 H46 3.3579 no .
H4 H8 2.6908 no .
H4 H14 2.6234 no .
H4 H15 2.9450 no .
H4 H20 2.7586 no .
H5 H6 2.5483 no .
H5 H25 2.8768 no .
H5 H26 3.5843 no .
H6 H7 2.5331 no .
H6 H44 2.6204 no .
H6 H47 2.3881 no .
H7 H8 2.5673 no .
H7 H47 2.8672 no .
H8 H19 2.7177 no .
H8 H20 2.6425 no .
H9 H11 2.7138 no .
H9 H12 2.2763 no .
H9 H13 2.1428 no .
H9 H29 3.4678 no .
H9 H41 2.8147 no .
H9 H43 2.9404 no .
H10 H11 2.1903 no .
H10 H12 2.7294 no .
H10 H13 2.2298 no .
H10 H15 3.3535 no .
H10 H16 3.4725 no .
H10 H18 2.5823 no .
H10 H29 2.3910 no .
H10 H31 2.6717 no .
H10 H41 3.4884 no .
H10 H43 2.9114 no .
H11 H15 2.3296 no .
H11 H17 3.5414 no .
H11 H18 2.5438 no .
H12 H15 2.8643 no .
H14 H16 2.2529 no .
H14 H17 2.1835 no .
H14 H18 2.7360 no .
H14 H20 2.1154 no .
H14 H22 3.0765 no .
H14 H23 2.6324 no .
H15 H16 2.7429 no .
H15 H17 2.1878 no .
H15 H18 2.2529 no .
H15 H20 3.5863 no .
H16 H20 3.5996 no .
H16 H22 3.3817 no .
H16 H23 2.2965 no .
H16 H31 2.2409 no .
H16 H33 2.8801 no .
H17 H23 3.2531 no .
H17 H31 3.5425 no .
H18 H29 3.4556 no .
H18 H31 2.4620 no .
H19 H21 2.2425 no .
H19 H22 2.2186 no .
H19 H23 2.7412 no .
H19 H24 3.2713 no .
H19 H26 2.7838 no .
H19 H27 2.1711 no .
H20 H21 2.7463 no .
H20 H22 2.1951 no .
H20 H23 2.2722 no .
H21 H24 2.5160 no .
H21 H27 2.5546 no .
H21 H32 2.6364 no .
H21 H33 3.2527 no .
H22 H27 3.5023 no .
H23 H24 3.4312 no .
H23 H32 2.7304 no .
H23 H33 2.6015 no .
H24 H26 2.7420 no .
H24 H27 2.2130 no .
H24 H28 2.2333 no .
H24 H32 2.3968 no .
H24 H35 3.1236 no .
H24 H36 2.4166 no .
H25 H26 2.2761 no .
H25 H27 2.7212 no .
H25 H28 2.1636 no .
H25 H35 2.5118 no .
H25 H36 2.6607 no .
H29 H41 3.4687 no .
H29 H42 3.4436 no .
H29 H43 2.1847 no .
H30 H33 2.6813 no .
H30 H34 3.0461 no .
H30 H43 3.3924 no .
H31 H33 2.5074 no .
H31 H34 3.5640 no .
H31 H43 3.5134 no .
H32 H36 2.4903 no .
H34 H36 2.9141 no .
H34 H37 3.5455 no .
H35 H39 2.6450 no .
H35 H40 3.1566 no .
H37 H39 3.1602 no .
H37 H40 2.8440 no .
H38 H41 2.6785 no .
H38 H42 2.5647 no .
H40 H42 3.2608 no .
H44 H46 2.5858 no .
H44 H47 2.1327 no .
H44 H48 2.1421 no .
H44 H49 2.4879 no .
H45 H46 2.0868 no .
H45 H47 2.5852 no .
H45 H48 2.6926 no .
H45 H49 2.1010 no .
H46 H48 2.8225 no .
H46 H49 2.3599 no .
H46 H50 3.5021 no .
H46 H51 2.4390 no .
H46 H52 3.1860 no .
H47 H48 2.3015 no .
H47 H49 2.8102 no .
H47 H51 2.8959 no .
H47 H52 2.8038 no .
H48 H50 2.4263 no .
H48 H51 2.7809 no .
H48 H52 2.2131 no .
H49 H50 2.2150 no .
H49 H51 2.4166 no .
H49 H52 2.7728 no .
Cl1 H17 3.0130 no 1_455
Cl1 H22 3.1730 no 1_455
C2 H24 3.2380 no 4_454
C2 H32 3.4610 no 4_454
C3 H32 3.1385 no 4_454
C3 H34 3.3086 no 4_454
C3 H36 3.5450 no 4_454
C3 H43 3.4549 no 2_545
C4 H42 3.5546 no 2_545
C4 H43 3.3110 no 2_545
C4 H50 3.3866 no 1_655
C5 H48 3.4657 no 1_655
C5 H49 3.0974 no 1_655
C5 H50 3.3584 no 1_655
C6 H52 3.4540 no 3_556
C7 H11 3.3526 no 4_455
C7 H13 3.3362 no 4_455
C7 H52 2.9903 no 3_556
C8 H6 3.2388 no 3_556
C8 H47 3.4112 no 3_556
C8 H48 3.4579 no 3_556
C8 H52 3.3337 no 3_556
C9 H8 3.2036 no 3_656
C9 H19 3.2586 no 3_656
C10 H8 3.0713 no 3_656
C11 H27 3.5051 no 4_454
C11 H51 3.3587 no 2_555
C12 H5 2.8605 no 4_554
C12 H21 3.1651 no 4_454
C12 H22 3.5365 no 4_454
C12 H27 3.4776 no 4_454
C12 H51 3.5158 no 2_555
C12 H52 3.4310 no 2_555
C13 H35 3.5951 no 4_554
C13 H45 3.4639 no 1_655
C13 H49 3.4989 no 1_655
C14 H25 3.5702 no 4_554
C14 H28 3.3828 no 4_554
C14 H51 3.4329 no 2_555
C15 H7 3.4610 no 3_656
C15 H44 3.3487 no 1_655
C15 H48 3.3324 no 1_655
C16 H12 3.3466 no 4_555
C16 H13 3.3214 no 4_555
C16 H39 3.4937 no 1_655
C16 H44 3.3121 no 1_655
C17 H1 3.2614 no 4_555
C18 H1 3.1984 no 4_555
C18 H7 3.3695 no 3_656
C18 H9 3.2251 no 4_555
C18 H17 3.5684 no 4_455
C18 H50 3.4615 no 3_556
C18 H52 3.3461 no 3_556
C19 H30 3.1351 no 3_666
C19 H34 3.2456 no 3_666
C20 H30 2.8622 no 3_666
C21 H30 2.9233 no 3_666
C22 H30 3.2664 no 3_666
C23 H30 3.3858 no 3_666
C23 H34 3.2024 no 3_666
C24 H34 2.9917 no 3_666
C24 H37 3.4535 no 3_666
C24 H51 3.0933 no 2_555
C25 H2 3.0478 no 4_555
C25 H29 3.5780 no 3_666
C25 H30 3.2388 no 3_666
C25 H42 3.5768 no 3_666
C26 H2 3.5993 no 4_555
C26 H15 3.2762 no 4_455
C26 H30 3.3019 no 3_666
C26 H49 3.2255 no 4_555
C27 H33 3.5751 no 1_455
C28 H3 3.1338 no 2_555
C28 H34 3.0562 no 3_666
C29 H14 3.3787 no 1_455
C29 H20 3.5871 no 1_455
C29 H22 3.3271 no 1_455
C31 H4 2.7081 no 1_455
C31 H8 3.5359 no 1_455
C31 H14 3.5167 no 1_455
C31 H20 3.3108 no 1_455
C31 H37 3.3716 no 4_454
C32 H4 3.2313 no 1_455
C32 H10 3.2587 no 2_545
C32 H11 3.4566 no 2_545
C32 H18 3.0269 no 2_545
C32 H26 3.1193 no 3_556
C32 H29 3.5382 no 2_545
C32 H37 3.5975 no 4_454
H1 C17 3.2614 no 4_454
H1 C18 3.1984 no 4_454
H1 H21 3.2671 no 4_454
H1 H24 2.4313 no 4_454
H1 H27 3.0694 no 4_454
H1 H28 2.8488 no 4_454
H1 H32 3.2621 no 4_454
H1 H36 3.5666 no 4_454
H2 C25 3.0478 no 4_454
H2 C26 3.5993 no 4_454
H2 H24 3.4496 no 4_454
H2 H29 3.4047 no 2_545
H2 H32 2.6316 no 4_454
H2 H34 2.5973 no 4_454
H2 H36 2.7503 no 4_454
H2 H43 2.9937 no 2_545
H3 C28 3.1338 no 2_545
H3 H26 3.4298 no 3_656
H3 H41 3.2133 no 2_545
H3 H42 2.9952 no 2_545
H3 H43 2.6862 no 2_545
H3 H50 2.8595 no 1_655
H4 C31 2.7081 no 1_655
H4 C32 3.2313 no 1_655
H4 H48 2.5207 no 1_655
H4 H49 2.1928 no 1_655
H4 H50 2.7878 no 1_655
H5 C12 2.8605 no 4_455
H5 H11 2.4762 no 4_455
H5 H12 3.1621 no 4_455
H5 H13 2.5234 no 4_455
H5 H22 3.1864 no 1_455
H5 H52 2.9088 no 3_556
H6 C8 3.2388 no 3_556
H6 H6 2.3606 no 3_556
H6 H13 3.5484 no 4_455
H6 H47 2.8362 no 3_556
H6 H48 3.4459 no 3_556
H6 H52 3.5497 no 3_556
H7 C15 3.4610 no 3_656
H7 C18 3.3695 no 3_656
H7 H8 3.1862 no 3_656
H7 H19 2.5251 no 3_656
H7 H26 2.9658 no 3_656
H7 H27 2.8803 no 3_656
H8 C9 3.2036 no 3_656
H8 C10 3.0713 no 3_656
H8 C31 3.5359 no 1_655
H8 H7 3.1862 no 3_656
H8 H8 2.8979 no 3_656
H8 H26 3.5174 no 3_656
H8 H48 2.7146 no 1_655
H9 C18 3.2251 no 4_454
H9 H27 2.6373 no 4_454
H9 H28 2.9417 no 4_454
H10 C32 3.2587 no 2_555
H10 H46 3.2123 no 2_555
H10 H51 2.4654 no 2_555
H10 H52 3.2617 no 2_555
H11 C7 3.3526 no 4_554
H11 C32 3.4566 no 2_555
H11 H5 2.4762 no 4_554
H11 H25 2.8692 no 4_554
H11 H35 3.0965 no 4_554
H11 H51 3.1528 no 2_555
H11 H52 2.8708 no 2_555
H12 C16 3.3466 no 4_454
H12 H5 3.1621 no 4_554
H12 H21 2.6229 no 4_454
H12 H22 3.2204 no 4_454
H12 H27 3.4669 no 4_454
H12 H35 3.2319 no 4_554
H12 H39 3.2849 no 4_554
H13 C7 3.3362 no 4_554
H13 C16 3.3214 no 4_454
H13 H5 2.5234 no 4_554
H13 H6 3.5484 no 4_554
H13 H19 3.4310 no 4_454
H13 H21 2.8506 no 4_454
H13 H22 2.9827 no 4_454
H13 H27 3.0119 no 4_454
H13 H47 3.2798 no 2_555
H13 H51 3.4895 no 2_555
H13 H52 3.2511 no 2_555
H14 C29 3.3787 no 1_655
H14 C31 3.5167 no 1_655
H14 H44 2.9212 no 1_655
H14 H45 2.7937 no 1_655
H14 H48 3.3177 no 1_655
H14 H49 2.9244 no 1_655
H15 C26 3.2762 no 4_554
H15 H25 3.0696 no 4_554
H15 H35 2.6378 no 4_554
H15 H36 3.2619 no 4_554
H15 H37 3.4519 no 4_554
H15 H45 3.2423 no 1_655
H15 H49 3.2049 no 1_655
H16 H38 3.1214 no 1_655
H17 Cl1 3.0130 no 1_655
H17 C18 3.5684 no 4_554
H17 H25 3.2011 no 4_554
H17 H28 2.7550 no 4_554
H17 H38 3.5759 no 1_655
H17 H41 3.4742 no 1_655
H17 H45 3.2083 no 1_655
H18 C32 3.0269 no 2_555
H18 H25 3.2770 no 4_554
H18 H28 3.1314 no 4_554
H18 H50 3.0824 no 2_555
H18 H51 2.5043 no 2_555
H18 H52 3.0117 no 2_555
H19 C9 3.2586 no 3_656
H19 H7 2.5251 no 3_656
H19 H13 3.4310 no 4_555
H19 H44 3.3212 no 1_655
H19 H48 3.2074 no 1_655
H20 C29 3.5871 no 1_655
H20 C31 3.3108 no 1_655
H20 H44 2.6895 no 1_655
H20 H45 3.4860 no 1_655
H20 H48 2.5713 no 1_655
H20 H49 3.2661 no 1_655
H21 C12 3.1651 no 4_555
H21 H1 3.2671 no 4_555
H21 H12 2.6229 no 4_555
H21 H13 2.8506 no 4_555
H21 H39 3.3636 no 1_655
H22 Cl1 3.1730 no 1_655
H22 C12 3.5365 no 4_555
H22 C29 3.3271 no 1_655
H22 H5 3.1864 no 1_655
H22 H12 3.2204 no 4_555
H22 H13 2.9827 no 4_555
H22 H39 3.2611 no 1_655
H22 H44 2.6167 no 1_655
H23 H38 3.4936 no 1_655
H23 H39 3.2761 no 1_655
H24 C2 3.2380 no 4_555
H24 H1 2.4313 no 4_555
H24 H2 3.4496 no 4_555
H25 C14 3.5702 no 4_455
H25 H11 2.8692 no 4_455
H25 H15 3.0696 no 4_455
H25 H17 3.2011 no 4_455
H25 H18 3.2770 no 4_455
H25 H52 3.3825 no 3_556
H26 C32 3.1193 no 3_556
H26 H3 3.4298 no 3_656
H26 H7 2.9658 no 3_656
H26 H8 3.5174 no 3_656
H26 H50 2.7718 no 3_556
H26 H52 2.5954 no 3_556
H27 C11 3.5051 no 4_555
H27 C12 3.4776 no 4_555
H27 H1 3.0694 no 4_555
H27 H7 2.8803 no 3_656
H27 H9 2.6373 no 4_555
H27 H12 3.4669 no 4_555
H27 H13 3.0119 no 4_555
H28 C14 3.3828 no 4_455
H28 H1 2.8488 no 4_555
H28 H9 2.9417 no 4_555
H28 H17 2.7550 no 4_455
H28 H18 3.1314 no 4_455
H28 H41 2.8969 no 4_555
H28 H50 3.2818 no 3_556
H28 H52 3.4242 no 3_556
H29 C25 3.5780 no 3_666
H29 C32 3.5382 no 2_555
H29 H2 3.4047 no 2_555
H29 H34 2.7275 no 3_666
H29 H37 3.2666 no 3_666
H29 H46 2.9000 no 2_555
H29 H51 2.6250 no 2_555
H30 C19 3.1351 no 3_666
H30 C20 2.8622 no 3_666
H30 C21 2.9233 no 3_666
H30 C22 3.2664 no 3_666
H30 C23 3.3858 no 3_666
H30 C25 3.2388 no 3_666
H30 C26 3.3019 no 3_666
H30 H30 3.2908 no 3_666
H30 H34 2.6844 no 3_666
H30 H36 3.5572 no 3_666
H30 H37 2.8845 no 3_666
H30 H51 3.4800 no 2_555
H31 H51 2.7630 no 2_555
H32 C2 3.4610 no 4_555
H32 C3 3.1385 no 4_555
H32 H1 3.2621 no 4_555
H32 H2 2.6316 no 4_555
H33 C27 3.5751 no 1_655
H33 H38 3.1845 no 1_655
H33 H39 3.4937 no 1_655
H33 H40 3.4689 no 1_655
H33 H42 3.4953 no 3_666
H34 C3 3.3086 no 4_555
H34 C19 3.2456 no 3_666
H34 C23 3.2024 no 3_666
H34 C24 2.9917 no 3_666
H34 C28 3.0562 no 3_666
H34 H2 2.5973 no 4_555
H34 H29 2.7275 no 3_666
H34 H30 2.6844 no 3_666
H34 H42 2.8407 no 3_666
H34 H43 2.7506 no 3_666
H35 C13 3.5951 no 4_455
H35 H11 3.0965 no 4_455
H35 H12 3.2319 no 4_455
H35 H15 2.6378 no 4_455
H35 H49 3.4396 no 4_555
H36 C3 3.5450 no 4_555
H36 H1 3.5666 no 4_555
H36 H2 2.7503 no 4_555
H36 H15 3.2619 no 4_455
H36 H30 3.5572 no 3_666
H36 H45 3.0114 no 4_555
H36 H46 3.4415 no 4_555
H36 H49 3.1702 no 4_555
H37 C24 3.4535 no 3_666
H37 C31 3.3716 no 4_555
H37 C32 3.5975 no 4_555
H37 H15 3.4519 no 4_455
H37 H29 3.2666 no 3_666
H37 H30 2.8845 no 3_666
H37 H45 3.4931 no 4_555
H37 H46 3.4866 no 4_555
H37 H49 2.5994 no 4_555
H37 H50 3.4705 no 4_555
H37 H51 3.3606 no 4_555
H38 H16 3.1214 no 1_455
H38 H17 3.5759 no 1_455
H38 H23 3.4936 no 1_455
H38 H33 3.1845 no 1_455
H39 C16 3.4937 no 1_455
H39 H12 3.2849 no 4_455
H39 H21 3.3636 no 1_455
H39 H22 3.2611 no 1_455
H39 H23 3.2761 no 1_455
H39 H33 3.4937 no 1_455
H40 H33 3.4689 no 1_455
H40 H42 3.1029 no 3_566
H41 H3 3.2133 no 2_555
H41 H17 3.4742 no 1_455
H41 H28 2.8969 no 4_454
H42 C4 3.5546 no 2_555
H42 C25 3.5768 no 3_666
H42 H3 2.9952 no 2_555
H42 H33 3.4953 no 3_666
H42 H34 2.8407 no 3_666
H42 H40 3.1029 no 3_566
H43 C3 3.4549 no 2_555
H43 C4 3.3110 no 2_555
H43 H2 2.9937 no 2_555
H43 H3 2.6862 no 2_555
H43 H34 2.7506 no 3_666
H43 H46 3.2805 no 2_555
H44 C15 3.3487 no 1_455
H44 C16 3.3121 no 1_455
H44 H14 2.9212 no 1_455
H44 H19 3.3212 no 1_455
H44 H20 2.6895 no 1_455
H44 H22 2.6167 no 1_455
H45 C13 3.4639 no 1_455
H45 H14 2.7937 no 1_455
H45 H15 3.2423 no 1_455
H45 H17 3.2083 no 1_455
H45 H20 3.4860 no 1_455
H45 H36 3.0114 no 4_454
H45 H37 3.4931 no 4_454
H46 H10 3.2123 no 2_545
H46 H29 2.9000 no 2_545
H46 H36 3.4415 no 4_454
H46 H37 3.4866 no 4_454
H46 H43 3.2805 no 2_545
H47 C8 3.4112 no 3_556
H47 H6 2.8362 no 3_556
H47 H13 3.2798 no 2_545
H48 C5 3.4657 no 1_455
H48 C8 3.4579 no 3_556
H48 C15 3.3324 no 1_455
H48 H4 2.5207 no 1_455
H48 H6 3.4459 no 3_556
H48 H8 2.7146 no 1_455
H48 H14 3.3177 no 1_455
H48 H19 3.2074 no 1_455
H48 H20 2.5713 no 1_455
H49 C5 3.0974 no 1_455
H49 C13 3.4989 no 1_455
H49 C26 3.2255 no 4_454
H49 H4 2.1928 no 1_455
H49 H14 2.9244 no 1_455
H49 H15 3.2049 no 1_455
H49 H20 3.2661 no 1_455
H49 H35 3.4396 no 4_454
H49 H36 3.1702 no 4_454
H49 H37 2.5994 no 4_454
H50 C4 3.3866 no 1_455
H50 C5 3.3584 no 1_455
H50 C18 3.4615 no 3_556
H50 H3 2.8595 no 1_455
H50 H4 2.7878 no 1_455
H50 H18 3.0824 no 2_545
H50 H26 2.7718 no 3_556
H50 H28 3.2818 no 3_556
H50 H37 3.4705 no 4_454
H51 C11 3.3587 no 2_545
H51 C12 3.5158 no 2_545
H51 C14 3.4329 no 2_545
H51 C24 3.0933 no 2_545
H51 H10 2.4654 no 2_545
H51 H11 3.1528 no 2_545
H51 H13 3.4895 no 2_545
H51 H18 2.5043 no 2_545
H51 H29 2.6250 no 2_545
H51 H30 3.4800 no 2_545
H51 H31 2.7630 no 2_545
H51 H37 3.3606 no 4_454
H52 C6 3.4540 no 3_556
H52 C7 2.9903 no 3_556
H52 C8 3.3337 no 3_556
H52 C12 3.4310 no 2_545
H52 C18 3.3461 no 3_556
H52 H5 2.9088 no 3_556
H52 H6 3.5497 no 3_556
H52 H10 3.2617 no 2_545
H52 H11 2.8708 no 2_545
H52 H13 3.2511 no 2_545
H52 H18 3.0117 no 2_545
H52 H25 3.3825 no 3_556
H52 H26 2.5954 no 3_556
H52 H28 3.4242 no 3_556

loop_
_geom_torsion_atom_site_label_1
_geom_torsion_atom_site_label_2
_geom_torsion_atom_site_label_3
_geom_torsion_atom_site_label_4
_geom_torsion
_geom_torsion_publ_flag
Zr1 W1 Cl1 Zr1 0.0 no
Cl1 W1 Zr1 Cl1 0.00(3) no
Cl1 W1 Zr1 C1 111.10(3) no
Cl1 W1 Zr1 C2 81.71(3) no
Cl1 W1 Zr1 C3 85.72(3) no
Cl1 W1 Zr1 C4 123.28(3) no
Cl1 W1 Zr1 C5 135.95(3) no
Cl1 W1 Zr1 C6 -125.47(3) no
Cl1 W1 Zr1 C7 -92.42(3) no
Cl1 W1 Zr1 C8 -89.99(3) no
Cl1 W1 Zr1 C9 -123.93(3) no
Cl1 W1 Zr1 C10 -144.42(3) no
Cl1 W1 Zr1 C29 -4.69(3) no
Zr1 W1 P1 C1 7.77(2) no
Zr1 W1 P1 C11 119.48(3) no
Zr1 W1 P1 C13 -111.00(4) no
P1 W1 Zr1 Cl1 -116.725(15) no
P1 W1 Zr1 C1 -5.625(15) no
P1 W1 Zr1 C2 -35.011(15) no
P1 W1 Zr1 C3 -31.005(16) no
P1 W1 Zr1 C4 6.557(16) no
P1 W1 Zr1 C5 19.222(15) no
P1 W1 Zr1 C6 117.804(15) no
P1 W1 Zr1 C7 150.858(15) no
P1 W1 Zr1 C8 153.286(16) no
P1 W1 Zr1 C9 119.346(17) no
P1 W1 Zr1 C10 98.859(15) no
P1 W1 Zr1 C29 -121.413(17) no
Zr1 W1 P2 C6 -19.797(19) no
Zr1 W1 P2 C15 98.36(4) no
Zr1 W1 P2 C17 -134.03(4) no
P2 W1 Zr1 Cl1 139.868(15) no
P2 W1 Zr1 C1 -109.032(15) no
P2 W1 Zr1 C2 -138.418(16) no
P2 W1 Zr1 C3 -134.411(17) no
P2 W1 Zr1 C4 -96.849(17) no
P2 W1 Zr1 C5 -84.185(15) no
P2 W1 Zr1 C6 14.398(15) no
P2 W1 Zr1 C7 47.451(15) no
P2 W1 Zr1 C8 49.880(16) no
P2 W1 Zr1 C9 15.940(16) no
P2 W1 Zr1 C10 -4.547(15) no
P2 W1 Zr1 C29 135.181(17) no
Zr1 W1 C19 C20 -164.50(8) no
Zr1 W1 C19 C23 77.80(19) no
Zr1 W1 C19 C24 -45.7(4) no
C19 W1 Zr1 Cl1 -81.22(17) no
C19 W1 Zr1 C1 29.88(17) no
C19 W1 Zr1 C2 0.50(17) no
C19 W1 Zr1 C3 4.51(17) no
C19 W1 Zr1 C4 42.07(17) no
C19 W1 Zr1 C5 54.73(17) no
C19 W1 Zr1 C6 153.31(16) no
C19 W1 Zr1 C7 -173.63(16) no
C19 W1 Zr1 C8 -171.20(16) no
C19 W1 Zr1 C9 154.86(16) no
C19 W1 Zr1 C10 134.37(16) no
C19 W1 Zr1 C29 -85.90(17) no
Zr1 W1 C21 C20 155.34(4) no
Zr1 W1 C21 C22 -88.95(12) no
Zr1 W1 C21 C26 30.4(3) no
C21 W1 Zr1 Cl1 67.65(10) no
C21 W1 Zr1 C1 178.75(10) no
C21 W1 Zr1 C2 149.36(10) no
C21 W1 Zr1 C3 153.37(10) no
C21 W1 Zr1 C4 -169.07(10) no
C21 W1 Zr1 C5 -156.40(10) no
C21 W1 Zr1 C6 -57.82(10) no
C21 W1 Zr1 C7 -24.77(10) no
C21 W1 Zr1 C8 -22.34(10) no
C21 W1 Zr1 C9 -56.28(10) no
C21 W1 Zr1 C10 -76.76(10) no
C21 W1 Zr1 C29 62.96(10) no
Zr1 W1 C22 C21 125.72(7) no
Zr1 W1 C22 C23 -117.93(8) no
Zr1 W1 C22 C27 5.2(3) no
C22 W1 Zr1 Cl1 19.66(9) no
C22 W1 Zr1 C1 130.76(9) no
C22 W1 Zr1 C2 101.37(9) no
C22 W1 Zr1 C3 105.38(9) no
C22 W1 Zr1 C4 142.94(9) no
C22 W1 Zr1 C5 155.61(9) no
C22 W1 Zr1 C6 -105.81(9) no
C22 W1 Zr1 C7 -72.76(9) no
C22 W1 Zr1 C8 -70.33(9) no
C22 W1 Zr1 C9 -104.27(9) no
C22 W1 Zr1 C10 -124.76(9) no
C22 W1 Zr1 C29 14.97(9) no
Zr1 W1 C23 C19 -149.14(5) no
Zr1 W1 C23 C22 94.66(11) no
Zr1 W1 C23 C28 -25.2(3) no
C23 W1 Zr1 Cl1 -27.48(9) no
C23 W1 Zr1 C1 83.62(9) no
C23 W1 Zr1 C2 54.24(9) no
C23 W1 Zr1 C3 58.24(9) no
C23 W1 Zr1 C4 95.80(9) no
C23 W1 Zr1 C5 108.47(9) no
C23 W1 Zr1 C6 -152.95(9) no
C23 W1 Zr1 C7 -119.90(9) no
C23 W1 Zr1 C8 -117.47(9) no
C23 W1 Zr1 C9 -151.41(9) no
C23 W1 Zr1 C10 -171.89(9) no
C23 W1 Zr1 C29 -32.17(9) no
Cl1 W1 P1 C1 -34.10(4) no
Cl1 W1 P1 C11 77.62(4) no
Cl1 W1 P1 C13 -152.87(4) no
P1 W1 Cl1 Zr1 58.11(3) no
Cl1 W1 P2 C6 10.32(4) no
Cl1 W1 P2 C15 128.48(4) no
Cl1 W1 P2 C17 -103.91(4) no
P2 W1 Cl1 Zr1 -39.18(3) no
Cl1 W1 C19 C20 130.99(7) no
Cl1 W1 C19 C23 13.30(14) no
Cl1 W1 C19 C24 -110.17(18) no
C19 W1 Cl1 Zr1 153.62(8) no
Cl1 W1 C20 C19 -80.64(13) no
Cl1 W1 C20 C21 34.87(15) no
Cl1 W1 C20 C25 157.60(12) no
C20 W1 Cl1 Zr1 -162.03(10) no
Cl1 W1 C21 C20 -157.81(7) no
Cl1 W1 C21 C22 -42.10(11) no
Cl1 W1 C21 C26 77.3(2) no
C21 W1 Cl1 Zr1 -141.19(7) no
Cl1 W1 C22 C21 140.35(10) no
Cl1 W1 C22 C23 -103.30(10) no
Cl1 W1 C22 C27 19.85(17) no
C22 W1 Cl1 Zr1 -164.50(7) no
Cl1 W1 C23 C19 -169.21(9) no
Cl1 W1 C23 C22 74.59(9) no
Cl1 W1 C23 C28 -45.31(17) no
C23 W1 Cl1 Zr1 161.23(7) no
P1 W1 P2 C6 -87.31(3) no
P1 W1 P2 C15 30.84(4) no
P1 W1 P2 C17 158.46(3) no
P2 W1 P1 C1 73.88(3) no
P2 W1 P1 C11 -174.41(3) no
P2 W1 P1 C13 -44.89(4) no
P1 W1 C19 C20 -131.17(9) no
P1 W1 C19 C23 111.14(9) no
P1 W1 C19 C24 -12.3(2) no
C19 W1 P1 C1 -159.96(7) no
C19 W1 P1 C11 -48.24(7) no
C19 W1 P1 C13 81.27(7) no
P1 W1 C20 C19 55.05(10) no
P1 W1 C20 C21 170.55(6) no
P1 W1 C20 C25 -66.72(19) no
C20 W1 P1 C1 171.82(7) no
C20 W1 P1 C11 -76.46(7) no
C20 W1 P1 C13 53.06(8) no
P1 W1 C21 C20 -16.73(19) no
P1 W1 C21 C22 98.97(13) no
P1 W1 C21 C26 -141.65(14) no
C21 W1 P1 C1 -177.58(12) no
C21 W1 P1 C11 -65.86(13) no
C21 W1 P1 C13 63.66(13) no
P1 W1 C22 C21 -129.87(8) no
P1 W1 C22 C23 -13.52(16) no
P1 W1 C22 C27 109.63(17) no
C22 W1 P1 C1 -118.58(10) no
C22 W1 P1 C11 -6.86(10) no
C22 W1 P1 C13 122.66(10) no
P1 W1 C23 C19 -73.10(10) no
P1 W1 C23 C22 170.70(8) no
P1 W1 C23 C28 50.80(18) no
C23 W1 P1 C1 -126.56(7) no
C23 W1 P1 C11 -14.84(7) no
C23 W1 P1 C13 114.68(7) no
P2 W1 C19 C20 -33.87(13) no
P2 W1 C19 C23 -151.57(6) no
P2 W1 C19 C24 85.0(2) no
C19 W1 P2 C6 177.46(8) no
C19 W1 P2 C15 -64.39(9) no
C19 W1 P2 C17 63.23(9) no
P2 W1 C20 C19 153.03(8) no
P2 W1 C20 C21 -91.47(8) no
P2 W1 C20 C25 31.26(18) no
C20 W1 P2 C6 158.63(7) no
C20 W1 P2 C15 -83.21(7) no
C20 W1 P2 C17 44.40(7) no
P2 W1 C21 C20 91.86(9) no
P2 W1 C21 C22 -152.43(9) no
P2 W1 C21 C26 -33.1(2) no
C21 W1 P2 C6 122.57(7) no
C21 W1 P2 C15 -119.28(7) no
C21 W1 P2 C17 8.34(7) no
P2 W1 C22 C21 34.74(13) no
P2 W1 C22 C23 151.08(6) no
P2 W1 C22 C27 -85.76(19) no
C22 W1 P2 C6 103.03(8) no
C22 W1 P2 C15 -138.81(8) no
C22 W1 P2 C17 -11.20(9) no
P2 W1 C23 C19 57.47(19) no
P2 W1 C23 C22 -58.73(19) no
P2 W1 C23 C28 -178.63(6) no
C23 W1 P2 C6 140.71(14) no
C23 W1 P2 C15 -101.14(14) no
C23 W1 P2 C17 26.48(15) no
C19 W1 C20 C19 0.00(11) no
C19 W1 C20 C21 115.50(17) no
C19 W1 C20 C25 -121.8(3) no
C20 W1 C19 C20 0.00(10) no
C20 W1 C19 C23 -117.70(18) no
C20 W1 C19 C24 118.8(3) no
C19 W1 C21 C20 -37.42(10) no
C19 W1 C21 C22 78.29(12) no
C19 W1 C21 C26 -162.3(3) no
C21 W1 C19 C20 38.18(10) no
C21 W1 C19 C23 -79.52(12) no
C21 W1 C19 C24 157.0(3) no
C19 W1 C22 C21 -79.16(12) no
C19 W1 C22 C23 37.18(10) no
C19 W1 C22 C27 160.3(3) no
C22 W1 C19 C20 80.27(12) no
C22 W1 C19 C23 -37.43(10) no
C22 W1 C19 C24 -160.9(3) no
C19 W1 C23 C19 -0.00(11) no
C19 W1 C23 C22 -116.20(19) no
C19 W1 C23 C28 123.9(3) no
C23 W1 C19 C20 117.70(19) no
C23 W1 C19 C23 0.00(11) no
C23 W1 C19 C24 -123.5(3) no
C20 W1 C21 C20 -0.00(10) no
C20 W1 C21 C22 115.71(18) no
C20 W1 C21 C26 -124.9(3) no
C21 W1 C20 C19 -115.50(18) no
C21 W1 C20 C21 0.00(11) no
C21 W1 C20 C25 122.7(3) no
C20 W1 C22 C21 -37.86(9) no
C20 W1 C22 C23 78.49(11) no
C20 W1 C22 C27 -158.4(3) no
C22 W1 C20 C19 -77.79(12) no
C22 W1 C20 C21 37.71(10) no
C22 W1 C20 C25 160.4(3) no
C20 W1 C23 C19 36.53(10) no
C20 W1 C23 C22 -79.67(11) no
C20 W1 C23 C28 160.4(2) no
C23 W1 C20 C19 -36.43(10) no
C23 W1 C20 C21 79.08(11) no
C23 W1 C20 C25 -158.2(3) no
C21 W1 C22 C21 0.00(11) no
C21 W1 C22 C23 116.35(18) no
C21 W1 C22 C27 -120.5(3) no
C22 W1 C21 C20 -115.71(19) no
C22 W1 C21 C22 -0.00(11) no
C22 W1 C21 C26 119.4(3) no
C21 W1 C23 C19 78.63(12) no
C21 W1 C23 C22 -37.57(10) no
C21 W1 C23 C28 -157.5(2) no
C23 W1 C21 C20 -78.59(12) no
C23 W1 C21 C22 37.11(10) no
C23 W1 C21 C26 156.5(3) no
C22 W1 C23 C19 116.20(19) no
C22 W1 C23 C22 0.00(11) no
C22 W1 C23 C28 -119.9(3) no
C23 W1 C22 C21 -116.35(18) no
C23 W1 C22 C23 0.00(11) no
C23 W1 C22 C27 123.2(3) no
W1 Zr1 Cl1 W1 0.0 no
W1 Zr1 C1 P1 7.42(8) no
W1 Zr1 C1 C2 -116.17(10) no
W1 Zr1 C1 C5 130.56(10) no
W1 Zr1 C2 C1 58.33(10) no
W1 Zr1 C2 C3 173.50(11) no
W1 Zr1 C3 C2 -7.49(15) no
W1 Zr1 C3 C4 109.09(11) no
W1 Zr1 C4 C3 -91.60(12) no
W1 Zr1 C4 C5 23.73(15) no
W1 Zr1 C5 C1 -46.21(10) no
W1 Zr1 C5 C4 -160.69(10) no
W1 Zr1 C6 P2 -18.46(8) no
W1 Zr1 C6 C7 102.39(10) no
W1 Zr1 C6 C10 -144.18(11) no
W1 Zr1 C7 C6 -69.20(11) no
W1 Zr1 C7 C8 175.84(12) no
W1 Zr1 C8 C7 -4.46(16) no
W1 Zr1 C8 C9 -121.18(11) no
W1 Zr1 C9 C8 75.95(15) no
W1 Zr1 C9 C10 -39.28(16) no
W1 Zr1 C10 C6 33.95(12) no
W1 Zr1 C10 C9 148.70(9) no
W1 Zr1 C29 C30 -175.73(13) no
Cl1 Zr1 C1 P1 49.33(10) no
Cl1 Zr1 C1 C2 -74.26(10) no
Cl1 Zr1 C1 C5 172.47(9) no
C1 Zr1 Cl1 W1 -62.16(6) no
Cl1 Zr1 C2 C1 103.93(11) no
Cl1 Zr1 C2 C3 -140.89(12) no
C2 Zr1 Cl1 W1 -94.19(7) no
Cl1 Zr1 C3 C2 40.99(13) no
Cl1 Zr1 C3 C4 157.57(10) no
C3 Zr1 Cl1 W1 -114.94(8) no
Cl1 Zr1 C4 C3 -31.72(18) no
Cl1 Zr1 C4 C5 83.61(14) no
C4 Zr1 Cl1 W1 -97.98(10) no
Cl1 Zr1 C5 C1 -9.13(14) no
Cl1 Zr1 C5 C4 -123.61(9) no
C5 Zr1 Cl1 W1 -57.14(8) no
Cl1 Zr1 C6 P2 -54.68(11) no
Cl1 Zr1 C6 C7 66.17(10) no
Cl1 Zr1 C6 C10 179.60(9) no
C6 Zr1 Cl1 W1 51.20(7) no
Cl1 Zr1 C7 C6 -115.07(12) no
Cl1 Zr1 C7 C8 129.97(11) no
C7 Zr1 Cl1 W1 81.59(7) no
Cl1 Zr1 C8 C7 -52.55(14) no
Cl1 Zr1 C8 C9 -169.26(10) no
C8 Zr1 Cl1 W1 106.92(8) no
Cl1 Zr1 C9 C8 15.3(2) no
Cl1 Zr1 C9 C10 -99.97(14) no
C9 Zr1 Cl1 W1 98.58(12) no
Cl1 Zr1 C10 C6 -0.54(17) no
Cl1 Zr1 C10 C9 114.21(10) no
C10 Zr1 Cl1 W1 51.50(10) no
Cl1 Zr1 C29 C30 -179.16(19) no
C29 Zr1 Cl1 W1 176.01(8) no
C1 Zr1 C2 C1 -0.00(11) no
C1 Zr1 C2 C3 115.2(2) no
C2 Zr1 C1 P1 123.6(2) no
C2 Zr1 C1 C2 0.00(13) no
C2 Zr1 C1 C5 -113.27(19) no
C1 Zr1 C3 C2 -37.48(11) no
C1 Zr1 C3 C4 79.10(13) no
C3 Zr1 C1 P1 160.20(17) no
C3 Zr1 C1 C2 36.61(11) no
C3 Zr1 C1 C5 -76.66(12) no
C1 Zr1 C4 C3 -77.44(14) no
C1 Zr1 C4 C5 37.89(11) no
C4 Zr1 C1 P1 -160.37(16) no
C4 Zr1 C1 C2 76.04(12) no
C4 Zr1 C1 C5 -37.22(10) no
C1 Zr1 C5 C1 0.00(10) no
C1 Zr1 C5 C4 -114.48(19) no
C5 Zr1 C1 P1 -123.1(2) no
C5 Zr1 C1 C2 113.27(19) no
C5 Zr1 C1 C5 0.00(12) no
C1 Zr1 C6 P2 40.63(14) no
C1 Zr1 C6 C7 161.48(10) no
C1 Zr1 C6 C10 -85.10(12) no
C6 Zr1 C1 P1 -51.34(14) no
C6 Zr1 C1 C2 -174.93(10) no
C6 Zr1 C1 C5 71.80(12) no
C1 Zr1 C7 C6 -29.6(3) no
C1 Zr1 C7 C8 -144.56(12) no
C7 Zr1 C1 P1 -34.2(2) no
C7 Zr1 C1 C2 -157.76(13) no
C7 Zr1 C1 C5 88.97(17) no
C1 Zr1 C8 C7 94.1(3) no
C1 Zr1 C8 C9 -22.6(4) no
C8 Zr1 C1 P1 -98.7(3) no
C8 Zr1 C1 C2 137.7(3) no
C8 Zr1 C1 C5 24.4(4) no
C1 Zr1 C9 C8 170.20(10) no
C1 Zr1 C9 C10 54.97(17) no
C9 Zr1 C1 P1 -113.89(14) no
C9 Zr1 C1 C2 122.52(13) no
C9 Zr1 C1 C5 9.25(16) no
C1 Zr1 C10 C6 106.88(12) no
C1 Zr1 C10 C9 -138.37(11) no
C10 Zr1 C1 P1 -86.08(12) no
C10 Zr1 C1 C2 150.33(10) no
C10 Zr1 C1 C5 37.06(12) no
C1 Zr1 C29 C30 96.87(19) no
C29 Zr1 C1 P1 125.91(12) no
C29 Zr1 C1 C2 2.32(15) no
C29 Zr1 C1 C5 -110.95(12) no
C2 Zr1 C3 C2 0.00(13) no
C2 Zr1 C3 C4 116.6(3) no
C3 Zr1 C2 C1 -115.2(3) no
C3 Zr1 C2 C3 0.00(13) no
C2 Zr1 C4 C3 -36.39(12) no
C2 Zr1 C4 C5 78.95(14) no
C4 Zr1 C2 C1 -79.32(14) no
C4 Zr1 C2 C3 35.86(11) no
C2 Zr1 C5 C1 38.02(11) no
C2 Zr1 C5 C4 -76.46(13) no
C5 Zr1 C2 C1 -38.45(11) no
C5 Zr1 C2 C3 76.73(13) no
C2 Zr1 C6 P2 35.7(2) no
C2 Zr1 C6 C7 156.56(13) no
C2 Zr1 C6 C10 -90.02(18) no
C6 Zr1 C2 C1 8.3(3) no
C6 Zr1 C2 C3 123.50(15) no
C2 Zr1 C8 C7 -162.1(2) no
C2 Zr1 C8 C9 81.2(3) no
C8 Zr1 C2 C1 -142.2(3) no
C8 Zr1 C2 C3 -27.0(4) no
C2 Zr1 C9 C8 -145.24(13) no
C2 Zr1 C9 C10 99.53(17) no
C9 Zr1 C2 C1 -89.32(18) no
C9 Zr1 C2 C3 25.9(3) no
C2 Zr1 C10 C6 128.85(12) no
C2 Zr1 C10 C9 -116.41(14) no
C10 Zr1 C2 C1 -41.08(18) no
C10 Zr1 C2 C3 74.10(17) no
C2 Zr1 C29 C30 98.14(19) no
C29 Zr1 C2 C1 -178.02(13) no
C29 Zr1 C2 C3 -62.84(13) no
C3 Zr1 C4 C3 -0.00(13) no
C3 Zr1 C4 C5 115.3(3) no
C4 Zr1 C3 C2 -116.6(3) no
C4 Zr1 C3 C4 -0.00(14) no
C3 Zr1 C5 C1 78.20(13) no
C3 Zr1 C5 C4 -36.28(11) no
C5 Zr1 C3 C2 -79.13(14) no
C5 Zr1 C3 C4 37.45(11) no
C3 Zr1 C6 P2 98.32(19) no
C3 Zr1 C6 C7 -140.83(16) no
C3 Zr1 C6 C10 -27.4(3) no
C6 Zr1 C3 C2 -110.98(18) no
C6 Zr1 C3 C4 5.6(3) no
C3 Zr1 C7 C6 115.4(3) no
C3 Zr1 C7 C8 0.4(4) no
C7 Zr1 C3 C2 167.3(2) no
C7 Zr1 C3 C4 -76.1(3) no
C3 Zr1 C8 C7 -179.81(11) no
C3 Zr1 C8 C9 63.48(18) no
C8 Zr1 C3 C2 167.57(12) no
C8 Zr1 C3 C4 -75.86(17) no
C3 Zr1 C9 C8 -130.97(13) no
C3 Zr1 C9 C10 113.79(13) no
C9 Zr1 C3 C2 -162.41(12) no
C9 Zr1 C3 C4 -45.83(16) no
C3 Zr1 C10 C6 164.72(11) no
C3 Zr1 C10 C9 -80.53(14) no
C10 Zr1 C3 C2 -127.69(12) no
C10 Zr1 C3 C4 -11.11(17) no
C3 Zr1 C29 C30 68.48(19) no
C29 Zr1 C3 C2 112.53(14) no
C29 Zr1 C3 C4 -130.89(15) no
C4 Zr1 C5 C1 114.5(2) no
C4 Zr1 C5 C4 0.00(13) no
C5 Zr1 C4 C3 -115.3(3) no
C5 Zr1 C4 C5 0.00(12) no
C4 Zr1 C6 P2 101.67(13) no
C4 Zr1 C6 C7 -137.49(11) no
C4 Zr1 C6 C10 -24.06(15) no
C6 Zr1 C4 C3 -176.81(10) no
C6 Zr1 C4 C5 -61.48(15) no
C4 Zr1 C7 C6 64.49(19) no
C4 Zr1 C7 C8 -50.48(19) no
C7 Zr1 C4 C3 148.92(12) no
C7 Zr1 C4 C5 -95.75(17) no
C4 Zr1 C8 C7 146.05(12) no
C4 Zr1 C8 C9 29.34(17) no
C8 Zr1 C4 C3 121.96(14) no
C8 Zr1 C4 C5 -122.71(13) no
C4 Zr1 C9 C8 -153.32(15) no
C4 Zr1 C9 C10 91.44(14) no
C9 Zr1 C4 C3 137.05(14) no
C9 Zr1 C4 C5 -107.62(14) no
C4 Zr1 C10 C6 158.87(13) no
C4 Zr1 C10 C9 -86.38(12) no
C10 Zr1 C4 C3 170.24(14) no
C10 Zr1 C4 C5 -74.43(13) no
C4 Zr1 C29 C30 44.8(2) no
C29 Zr1 C4 C3 47.04(14) no
C29 Zr1 C4 C5 162.37(13) no
C5 Zr1 C6 P2 72.72(12) no
C5 Zr1 C6 C7 -166.43(11) no
C5 Zr1 C6 C10 -53.01(12) no
C6 Zr1 C5 C1 -117.40(11) no
C6 Zr1 C5 C4 128.12(11) no
C5 Zr1 C7 C6 18.06(19) no
C5 Zr1 C7 C8 -96.90(14) no
C7 Zr1 C5 C1 -127.38(13) no
C7 Zr1 C5 C4 118.14(13) no
C5 Zr1 C8 C7 110.83(14) no
C5 Zr1 C8 C9 -5.88(19) no
C8 Zr1 C5 C1 -169.65(11) no
C8 Zr1 C5 C4 75.87(15) no
C5 Zr1 C9 C8 175.32(13) no
C5 Zr1 C9 C10 60.08(14) no
C9 Zr1 C5 C1 -172.78(12) no
C9 Zr1 C5 C4 72.74(13) no
C5 Zr1 C10 C6 126.67(13) no
C5 Zr1 C10 C9 -118.59(13) no
C10 Zr1 C5 C1 -143.92(13) no
C10 Zr1 C5 C4 101.60(12) no
C5 Zr1 C29 C30 56.7(3) no
C29 Zr1 C5 C1 92.31(14) no
C29 Zr1 C5 C4 -22.17(17) no
C6 Zr1 C7 C6 -0.00(11) no
C6 Zr1 C7 C8 -115.0(3) no
C7 Zr1 C6 P2 -120.8(2) no
C7 Zr1 C6 C7 -0.00(13) no
C7 Zr1 C6 C10 113.4(2) no
C6 Zr1 C8 C7 37.78(12) no
C6 Zr1 C8 C9 -78.93(15) no
C8 Zr1 C6 P2 -157.51(17) no
C8 Zr1 C6 C7 -36.67(11) no
C8 Zr1 C6 C10 76.76(13) no
C6 Zr1 C9 C8 77.73(14) no
C6 Zr1 C9 C10 -37.51(11) no
C9 Zr1 C6 P2 163.07(17) no
C9 Zr1 C6 C7 -76.08(13) no
C9 Zr1 C6 C10 37.34(12) no
C6 Zr1 C10 C6 0.00(11) no
C6 Zr1 C10 C9 114.7(2) no
C10 Zr1 C6 P2 125.7(2) no
C10 Zr1 C6 C7 -113.4(2) no
C10 Zr1 C6 C10 0.00(13) no
C6 Zr1 C29 C30 -86.3(2) no
C29 Zr1 C6 P2 -136.47(11) no
C29 Zr1 C6 C7 -15.62(16) no
C29 Zr1 C6 C10 97.80(13) no
C7 Zr1 C8 C7 0.00(13) no
C7 Zr1 C8 C9 -116.7(3) no
C8 Zr1 C7 C6 115.0(3) no
C8 Zr1 C7 C8 0.00(15) no
C7 Zr1 C9 C8 36.36(12) no
C7 Zr1 C9 C10 -78.88(14) no
C9 Zr1 C7 C6 79.18(15) no
C9 Zr1 C7 C8 -35.79(13) no
C7 Zr1 C10 C6 -38.25(11) no
C7 Zr1 C10 C9 76.49(14) no
C10 Zr1 C7 C6 38.09(11) no
C10 Zr1 C7 C8 -76.88(14) no
C7 Zr1 C29 C30 -94.81(19) no
C29 Zr1 C7 C6 167.36(13) no
C29 Zr1 C7 C8 52.39(13) no
C8 Zr1 C9 C8 -0.00(14) no
C8 Zr1 C9 C10 -115.2(3) no
C9 Zr1 C8 C7 116.7(3) no
C9 Zr1 C8 C9 -0.00(15) no
C8 Zr1 C10 C6 -78.47(14) no
C8 Zr1 C10 C9 36.27(12) no
C10 Zr1 C8 C7 79.06(15) no
C10 Zr1 C8 C9 -37.65(12) no
C8 Zr1 C29 C30 -68.52(19) no
C29 Zr1 C8 C7 -124.56(16) no
C29 Zr1 C8 C9 118.73(15) no
C9 Zr1 C10 C6 -114.7(3) no
C9 Zr1 C10 C9 0.00(14) no
C10 Zr1 C9 C8 115.2(3) no
C10 Zr1 C9 C10 0.00(12) no
C9 Zr1 C29 C30 -40.83(19) no
C29 Zr1 C9 C8 -57.37(14) no
C29 Zr1 C9 C10 -172.61(14) no
C10 Zr1 C29 C30 -45.7(3) no
C29 Zr1 C10 C6 -105.89(13) no
C29 Zr1 C10 C9 8.85(17) no
W1 P1 C1 Zr1 -10.46(12) no
W1 P1 C1 C2 71.54(19) no
W1 P1 C1 C5 -90.46(18) no
W1 P1 C11 C12 -172.05(11) no
W1 P1 C13 C14 -69.47(18) no
C1 P1 C11 C12 -54.23(17) no
C11 P1 C1 Zr1 -132.17(11) no
C11 P1 C1 C2 -50.2(2) no
C11 P1 C1 C5 147.84(18) no
C1 P1 C13 C14 166.77(16) no
C13 P1 C1 Zr1 125.40(12) no
C13 P1 C1 C2 -152.60(19) no
C13 P1 C1 C5 45.4(2) no
C11 P1 C13 C14 65.36(18) no
C13 P1 C11 C12 46.08(18) no
W1 P2 C6 Zr1 26.53(11) no
W1 P2 C6 C7 -52.93(19) no
W1 P2 C6 C10 105.84(18) no
W1 P2 C15 C16 66.54(17) no
W1 P2 C17 C18 176.30(11) no
C6 P2 C15 C16 -170.90(15) no
C15 P2 C6 Zr1 -106.05(12) no
C15 P2 C6 C7 174.49(17) no
C15 P2 C6 C10 -26.7(3) no
C6 P2 C17 C18 56.93(18) no
C17 P2 C6 Zr1 152.67(11) no
C17 P2 C6 C7 73.22(19) no
C17 P2 C6 C10 -128.0(2) no
C15 P2 C17 C18 -45.00(19) no
C17 P2 C15 C16 -69.03(17) no
Zr1 C1 C2 Zr1 -0.0 no
Zr1 C1 C2 C3 -67.46(15) no
Zr1 C1 C5 Zr1 -0.0 no
Zr1 C1 C5 C4 68.40(15) no
P1 C1 C2 Zr1 -98.97(19) no
P1 C1 C2 C3 -166.43(16) no
P1 C1 C5 Zr1 97.92(19) no
P1 C1 C5 C4 166.32(16) no
C2 C1 C5 Zr1 -66.98(18) no
C2 C1 C5 C4 1.4(3) no
C5 C1 C2 Zr1 65.89(18) no
C5 C1 C2 C3 -1.6(3) no
Zr1 C2 C3 Zr1 0.0 no
Zr1 C2 C3 C4 -64.62(16) no
C1 C2 C3 Zr1 65.76(18) no
C1 C2 C3 C4 1.1(3) no
Zr1 C3 C4 Zr1 0.0 no
Zr1 C3 C4 C5 -64.28(17) no
C2 C3 C4 Zr1 64.04(19) no
C2 C3 C4 C5 -0.2(3) no
Zr1 C4 C5 Zr1 0.0 no
Zr1 C4 C5 C1 -67.31(16) no
C3 C4 C5 Zr1 66.6(2) no
C3 C4 C5 C1 -0.7(3) no
Zr1 C6 C7 Zr1 0.0 no
Zr1 C6 C7 C8 68.19(15) no
Zr1 C6 C10 Zr1 -0.0 no
Zr1 C6 C10 C9 -67.65(16) no
P2 C6 C7 Zr1 95.93(18) no
P2 C6 C7 C8 164.12(16) no
P2 C6 C10 Zr1 -94.5(2) no
P2 C6 C10 C9 -162.12(17) no
C7 C6 C10 Zr1 67.02(18) no
C7 C6 C10 C9 -0.6(3) no
C10 C6 C7 Zr1 -66.65(18) no
C10 C6 C7 C8 1.5(3) no
Zr1 C7 C8 Zr1 0.0 no
Zr1 C7 C8 C9 64.01(18) no
C6 C7 C8 Zr1 -65.90(19) no
C6 C7 C8 C9 -1.9(3) no
Zr1 C8 C9 Zr1 -0.0 no
Zr1 C8 C9 C10 64.58(18) no
C7 C8 C9 Zr1 -63.1(3) no
C7 C8 C9 C10 1.5(4) no
Zr1 C9 C10 Zr1 0.0 no
Zr1 C9 C10 C6 66.38(16) no
C8 C9 C10 Zr1 -66.9(3) no
C8 C9 C10 C6 -0.5(4) no
W1 C19 C20 W1 0.0 no
W1 C19 C20 C21 -64.46(13) no
W1 C19 C20 C25 130.7(2) no
W1 C19 C23 W1 -0.0 no
W1 C19 C23 C22 62.76(13) no
W1 C19 C23 C28 -123.0(3) no
C20 C19 C23 W1 -61.85(17) no
C20 C19 C23 C22 0.9(3) no
C20 C19 C23 C28 175.1(2) no
C23 C19 C20 W1 62.51(17) no
C23 C19 C20 C21 -1.9(3) no
C23 C19 C20 C25 -166.78(19) no
C24 C19 C20 W1 -131.1(3) no
C24 C19 C20 C21 164.5(2) no
C24 C19 C20 C25 -0.3(4) no
C24 C19 C23 W1 132.2(3) no
C24 C19 C23 C22 -165.1(3) no
C24 C19 C23 C28 9.1(4) no
W1 C20 C21 W1 0.0 no
W1 C20 C21 C22 -63.47(14) no
W1 C20 C21 C26 133.5(3) no
C19 C20 C21 W1 65.70(17) no
C19 C20 C21 C22 2.2(3) no
C19 C20 C21 C26 -160.8(2) no
C25 C20 C21 W1 -129.8(3) no
C25 C20 C21 C22 166.7(2) no
C25 C20 C21 C26 3.7(4) no
W1 C21 C22 W1 0.0 no
W1 C21 C22 C23 -65.46(15) no
W1 C21 C22 C27 123.7(3) no
C20 C21 C22 W1 63.77(17) no
C20 C21 C22 C23 -1.7(3) no
C20 C21 C22 C27 -172.5(2) no
C26 C21 C22 W1 -132.5(3) no
C26 C21 C22 C23 162.1(3) no
C26 C21 C22 C27 -8.8(4) no
W1 C22 C23 W1 0.0 no
W1 C22 C23 C19 -64.16(14) no
W1 C22 C23 C28 121.5(2) no
C21 C22 C23 W1 64.66(18) no
C21 C22 C23 C19 0.5(3) no
C21 C22 C23 C28 -173.9(2) no
C27 C22 C23 W1 -124.7(3) no
C27 C22 C23 C19 171.2(3) no
C27 C22 C23 C28 -3.2(4) no
Zr1 C29 C30 C31 176.40(14) no
C29 C30 C31 C32 174.5(2) no
